data_4101719
loop_
_publ_author_name
'Evans, William J.'
'Montalvo, Elizabeth'
'Champagne, Timothy M.'
'Ziller, Joseph W.'
'DiPasquale, Antonio G.'
'Rheingold, Arnold L.'

_publ_section_title
;
 Organolanthanide-based synthesis of 1,2,3-triazoles from nitriles and
 diazo compounds.
;
_journal_issue 1
_journal_name_full 'Journal of the American Chemical Society'
_journal_page_first 16
_journal_page_last 17
_journal_paper_doi 10.1021/ja077298e
_journal_volume 130
_journal_year 2008
_chemical_formula_sum 'C60 H90 N4 Si2 Sm2'
_chemical_formula_weight 1224.24
_chemical_name_systematic
; 
 ? 
;
_space_group_IT_number 5
_symmetry_cell_setting monoclinic
_symmetry_space_group_name_Hall 'C 2y'
_symmetry_space_group_name_H-M 'C 1 2 1'
_atom_sites_solution_hydrogens geom
_atom_sites_solution_primary direct
_atom_sites_solution_secondary difmap
_audit_creation_method SHELXTL
_cell_angle_alpha 90.00
_cell_angle_beta 129.9930(10)
_cell_angle_gamma 90.00
_cell_formula_units_Z 4
_cell_length_a 28.549(2)
_cell_length_b 12.9850(11)
_cell_length_c 20.9316(18)
_cell_measurement_temperature 138(2)
_cell_volume 5944.8(8)
_computing_cell_refinement 'Bruker SMART/SAINT'
_computing_data_collection 'Bruker SMART'
_computing_data_reduction 'Bruker SAINT'
_computing_molecular_graphics 'Bruker SHELXTL'
_computing_publication_material 'Bruker SHELXTL'
_computing_structure_refinement 'Bruker SHELXTL'
_computing_structure_solution 'Bruker SHELXTL'
_diffrn_ambient_temperature 138(2)
_diffrn_measured_fraction_theta_full 0.983
_diffrn_measured_fraction_theta_max 0.983
_diffrn_measurement_device_type 'CCD area detector'
_diffrn_measurement_method 'phi and omega scans'
_diffrn_radiation_monochromator graphite
_diffrn_radiation_source 'normal-focus sealed tube'
_diffrn_radiation_type MoK\a
_diffrn_radiation_wavelength 0.71073
_diffrn_reflns_av_R_equivalents 0.0172
_diffrn_reflns_av_sigmaI/netI 0.0284
_diffrn_reflns_limit_h_max 34
_diffrn_reflns_limit_h_min -38
_diffrn_reflns_limit_k_max 15
_diffrn_reflns_limit_k_min -17
_diffrn_reflns_limit_l_max 27
_diffrn_reflns_limit_l_min -25
_diffrn_reflns_number 20451
_diffrn_reflns_theta_full 28.31
_diffrn_reflns_theta_max 28.31
_diffrn_reflns_theta_min 1.43
_diffrn_standards_decay_% '< 1.0'
_diffrn_standards_interval_count 'initial 50 frames recollected'
_diffrn_standards_number '50 frames'
_exptl_absorpt_coefficient_mu 2.035
_exptl_absorpt_correction_T_max 0.6863
_exptl_absorpt_correction_T_min 0.5532
_exptl_absorpt_correction_type multi-scan
_exptl_absorpt_process_details 'Bruker SADABS'
_exptl_crystal_colour orange
_exptl_crystal_density_diffrn 1.368
_exptl_crystal_density_meas ?
_exptl_crystal_density_method 'not measured'
_exptl_crystal_description Prism
_exptl_crystal_F_000 2520
_exptl_crystal_size_max 0.33
_exptl_crystal_size_mid 0.30
_exptl_crystal_size_min 0.20
_refine_diff_density_max 1.082
_refine_diff_density_min -0.269
_refine_diff_density_rms 0.064
_refine_ls_abs_structure_details 'Flack H D (1983), Acta Cryst. A39, 876-881'
_refine_ls_abs_structure_Flack 0.556(6)
_refine_ls_extinction_method none
_refine_ls_goodness_of_fit_ref 1.035
_refine_ls_hydrogen_treatment constr
_refine_ls_matrix_type full
_refine_ls_number_parameters 640
_refine_ls_number_reflns 13367
_refine_ls_number_restraints 1
_refine_ls_restrained_S_all 1.034
_refine_ls_R_factor_all 0.0208
_refine_ls_R_factor_gt 0.0199
_refine_ls_shift/su_max 0.006
_refine_ls_shift/su_mean 0.000
_refine_ls_structure_factor_coef Fsqd
_refine_ls_weighting_details 'calc w=1/[\s^2^(Fo^2^)+(0.0301P)^2^+1.1879P] where P=(Fo^2^+2Fc^2^)/3'
_refine_ls_weighting_scheme calc
_refine_ls_wR_factor_gt 0.0502
_refine_ls_wR_factor_ref 0.0508
_reflns_number_gt 13078
_reflns_number_total 13367
_reflns_threshold_expression >2sigma(I)
_cod_data_source_file ja077298e-file006.cif
_cod_data_source_block em16,_{(C5Me5)2Sm[\m-N(SiMe3)NC]}2.2(C6H6)_[CCDC#659715]
_cod_depositor_comments
;
The following automatic conversions were performed:

'_symmetry_cell_setting' value 'Monoclinic' changed to 'monoclinic'
according to the built-in table from CIF Core dictionary named
'cif_core.dic' version 2.4.1 from 2010-06-29.

Automatic conversion script
Id: cif_fix_values 1673 2011-04-08 12:14:43Z adriana 

The following automatic conversions were performed:

'_exptl_crystal_density_meas' value 'n/a' was changed to '?' - the
value is perceived as not measured.

Automatic conversion script
Id: cif_fix_values 3008 2015-01-20 13:52:24Z robertas 
;
_cod_original_cell_volume 5944.7(9)
_cod_original_sg_symbol_H-M C2
_cod_database_code 4101719

loop_
_symmetry_equiv_pos_as_xyz
'x, y, z'
'-x, y, -z'
'x+1/2, y+1/2, z'
'-x+1/2, y+1/2, -z'

loop_
_atom_site_label
_atom_site_type_symbol
_atom_site_fract_x
_atom_site_fract_y
_atom_site_fract_z
_atom_site_U_iso_or_equiv
_atom_site_adp_type
_atom_site_occupancy
_atom_site_symmetry_multiplicity
_atom_site_calc_flag
_atom_site_refinement_flags
_atom_site_disorder_assembly
_atom_site_disorder_group
Sm1 Sm 0.700174(5) 0.111365(8) 0.276832(7) 0.01700(3) Uani 1 1 d . . .
Sm2 Sm 0.809870(5) 0.476742(8) 0.224607(7) 0.01590(3) Uani 1 1 d . . .
Si1 Si 0.86265(3) 0.17518(6) 0.48485(4) 0.02291(15) Uani 1 1 d . . .
Si2 Si 0.64897(4) 0.40496(6) 0.01489(5) 0.02654(16) Uani 1 1 d . . .
N1 N 0.80065(9) 0.19576(17) 0.37841(13) 0.0201(4) Uani 1 1 d . . .
N2 N 0.81038(9) 0.27790(17) 0.35067(13) 0.0203(4) Uani 1 1 d . . .
N3 N 0.71129(10) 0.38786(17) 0.12137(13) 0.0209(4) Uani 1 1 d . . .
N4 N 0.69940(9) 0.31124(17) 0.15177(13) 0.0190(4) Uani 1 1 d . . .
C1 C 0.66688(13) 0.1688(2) 0.36732(19) 0.0311(6) Uani 1 1 d . . .
C2 C 0.62313(13) 0.0941(2) 0.31209(19) 0.0298(6) Uani 1 1 d . . .
C3 C 0.58627(12) 0.1366(2) 0.23028(19) 0.0307(7) Uani 1 1 d . . .
C4 C 0.60824(13) 0.2375(3) 0.2375(2) 0.0320(7) Uani 1 1 d . . .
C5 C 0.65746(14) 0.2570(2) 0.3213(2) 0.0317(6) Uani 1 1 d . . .
C6 C 0.70980(17) 0.1614(3) 0.4615(2) 0.0522(10) Uani 1 1 d . . .
H6A H 0.7489 0.1939 0.4849 0.078 Uiso 1 1 calc R . .
H6B H 0.7166 0.0888 0.4781 0.078 Uiso 1 1 calc R . .
H6C H 0.6917 0.1967 0.4824 0.078 Uiso 1 1 calc R . .
C7 C 0.61226(17) -0.0052(3) 0.3382(3) 0.0487(9) Uani 1 1 d . . .
H7A H 0.6500 -0.0459 0.3717 0.073 Uiso 1 1 calc R . .
H7B H 0.5798 -0.0444 0.2884 0.073 Uiso 1 1 calc R . .
H7C H 0.5999 0.0102 0.3713 0.073 Uiso 1 1 calc R . .
C8 C 0.52852(14) 0.0940(3) 0.1518(2) 0.0537(10) Uani 1 1 d . . .
H8A H 0.4934 0.1317 0.1383 0.081 Uiso 1 1 calc R . .
H8B H 0.5249 0.0209 0.1598 0.081 Uiso 1 1 calc R . .
H8C H 0.5294 0.1015 0.1060 0.081 Uiso 1 1 calc R . .
C9 C 0.57769(18) 0.3160(3) 0.1674(3) 0.0574(11) Uani 1 1 d . . .
H9A H 0.5615 0.2813 0.1153 0.086 Uiso 1 1 calc R . .
H9B H 0.6077 0.3680 0.1807 0.086 Uiso 1 1 calc R . .
H9C H 0.5442 0.3495 0.1611 0.086 Uiso 1 1 calc R . .
C10 C 0.69157(18) 0.3575(3) 0.3590(3) 0.0529(10) Uani 1 1 d . . .
H10A H 0.7198 0.3521 0.4200 0.079 Uiso 1 1 calc R . .
H10B H 0.6623 0.4132 0.3413 0.079 Uiso 1 1 calc R . .
H10C H 0.7147 0.3723 0.3402 0.079 Uiso 1 1 calc R . .
C11 C 0.72620(14) -0.0934(2) 0.28539(18) 0.0287(6) Uani 1 1 d . . .
C12 C 0.66439(13) -0.0824(2) 0.2107(2) 0.0292(6) Uani 1 1 d . . .
C13 C 0.66466(11) -0.0230(3) 0.15407(16) 0.0273(5) Uani 1 1 d . . .
C14 C 0.72612(12) 0.0003(2) 0.19262(16) 0.0240(6) Uani 1 1 d . . .
C15 C 0.76371(12) -0.0426(2) 0.27352(17) 0.0244(6) Uani 1 1 d . . .
C16 C 0.74780(17) -0.1615(2) 0.3585(2) 0.0421(7) Uani 1 1 d . . .
H16A H 0.7488 -0.2333 0.3451 0.063 Uiso 1 1 calc R . .
H16B H 0.7197 -0.1550 0.3701 0.063 Uiso 1 1 calc R . .
H16C H 0.7889 -0.1402 0.4078 0.063 Uiso 1 1 calc R . .
C17 C 0.61098(17) -0.1416(3) 0.1892(3) 0.0500(9) Uani 1 1 d . . .
H17A H 0.5736 -0.1007 0.1514 0.075 Uiso 1 1 calc R . .
H17B H 0.6174 -0.1566 0.2403 0.075 Uiso 1 1 calc R . .
H17C H 0.6069 -0.2064 0.1619 0.075 Uiso 1 1 calc R . .
C18 C 0.60907(14) 0.0027(3) 0.06477(19) 0.0434(8) Uani 1 1 d . . .
H18A H 0.6080 0.0770 0.0556 0.065 Uiso 1 1 calc R . .
H18B H 0.5719 -0.0179 0.0549 0.065 Uiso 1 1 calc R . .
H18C H 0.6115 -0.0344 0.0262 0.065 Uiso 1 1 calc R . .
C19 C 0.74756(15) 0.0518(3) 0.1511(2) 0.0391(7) Uani 1 1 d . . .
H19A H 0.7804 0.1004 0.1901 0.059 Uiso 1 1 calc R . .
H19B H 0.7134 0.0890 0.1015 0.059 Uiso 1 1 calc R . .
H19C H 0.7628 -0.0004 0.1346 0.059 Uiso 1 1 calc R . .
C20 C 0.83272(12) -0.0439(2) 0.33235(18) 0.0344(7) Uani 1 1 d . . .
H20A H 0.8467 -0.1025 0.3191 0.052 Uiso 1 1 calc R . .
H20B H 0.8486 -0.0502 0.3899 0.052 Uiso 1 1 calc R . .
H20C H 0.8476 0.0203 0.3263 0.052 Uiso 1 1 calc R . .
C21 C 0.81451(14) 0.6008(2) 0.33269(18) 0.0264(6) Uani 1 1 d . . .
C22 C 0.85179(13) 0.6519(2) 0.31943(17) 0.0251(6) Uani 1 1 d . . .
C23 C 0.81305(12) 0.6881(2) 0.23631(17) 0.0245(5) Uani 1 1 d . . .
C24 C 0.75257(12) 0.6607(2) 0.19847(18) 0.0259(6) Uani 1 1 d . . .
C25 C 0.75335(12) 0.6063(2) 0.25803(18) 0.0277(5) Uani 1 1 d . . .
C26 C 0.83675(18) 0.5611(3) 0.4153(2) 0.0420(8) Uani 1 1 d . . .
H26A H 0.8742 0.5209 0.4418 0.063 Uiso 1 1 calc R . .
H26B H 0.8053 0.5171 0.4069 0.063 Uiso 1 1 calc R . .
H26C H 0.8453 0.6192 0.4513 0.063 Uiso 1 1 calc R . .
C27 C 0.91836(14) 0.6759(3) 0.3878(2) 0.0395(7) Uani 1 1 d . . .
H27A H 0.9227 0.7254 0.4266 0.059 Uiso 1 1 calc R . .
H27B H 0.9354 0.7056 0.3635 0.059 Uiso 1 1 calc R . .
H27C H 0.9404 0.6125 0.4177 0.059 Uiso 1 1 calc R . .
C28 C 0.83004(17) 0.7585(2) 0.1965(2) 0.0390(7) Uani 1 1 d . . .
H28A H 0.8193 0.7255 0.1465 0.059 Uiso 1 1 calc R . .
H28B H 0.8741 0.7720 0.2361 0.059 Uiso 1 1 calc R . .
H28C H 0.8077 0.8236 0.1810 0.059 Uiso 1 1 calc R . .
C29 C 0.69635(15) 0.7000(2) 0.1149(2) 0.0428(8) Uani 1 1 d . . .
H29A H 0.6619 0.6538 0.0931 0.064 Uiso 1 1 calc R . .
H29B H 0.7043 0.7024 0.0758 0.064 Uiso 1 1 calc R . .
H29C H 0.6865 0.7693 0.1216 0.064 Uiso 1 1 calc R . .
C30 C 0.69775(16) 0.5688(3) 0.2441(3) 0.0472(9) Uani 1 1 d . . .
H30A H 0.6637 0.6162 0.2066 0.071 Uiso 1 1 calc R . .
H30B H 0.7064 0.5656 0.2976 0.071 Uiso 1 1 calc R . .
H30C H 0.6868 0.5000 0.2190 0.071 Uiso 1 1 calc R . .
C31 C 0.88640(12) 0.3273(2) 0.24702(17) 0.0238(5) Uani 1 1 d . . .
C32 C 0.92459(12) 0.4124(2) 0.29324(17) 0.0240(5) Uani 1 1 d . . .
C33 C 0.91144(12) 0.4908(2) 0.23663(17) 0.0252(5) Uani 1 1 d . . .
C34 C 0.86346(13) 0.4542(2) 0.15479(18) 0.0270(6) Uani 1 1 d . . .
C35 C 0.84834(13) 0.3529(2) 0.16110(17) 0.0247(6) Uani 1 1 d . . .
C36 C 0.89167(15) 0.2222(2) 0.2817(2) 0.0355(7) Uani 1 1 d . . .
H36A H 0.9124 0.1753 0.2702 0.053 Uiso 1 1 calc R . .
H36B H 0.8507 0.1956 0.2553 0.053 Uiso 1 1 calc R . .
H36C H 0.9153 0.2272 0.3421 0.053 Uiso 1 1 calc R . .
C37 C 0.97474(13) 0.4155(3) 0.38699(18) 0.0387(7) Uani 1 1 d . . .
H37A H 0.9579 0.3958 0.4139 0.058 Uiso 1 1 calc R . .
H37B H 0.9915 0.4853 0.4043 0.058 Uiso 1 1 calc R . .
H37C H 1.0073 0.3673 0.4035 0.058 Uiso 1 1 calc R . .
C38 C 0.94888(15) 0.5862(2) 0.2561(2) 0.0395(7) Uani 1 1 d . . .
H38A H 0.9791 0.5711 0.2492 0.059 Uiso 1 1 calc R . .
H38B H 0.9700 0.6075 0.3137 0.059 Uiso 1 1 calc R . .
H38C H 0.9219 0.6417 0.2180 0.059 Uiso 1 1 calc R . .
C39 C 0.83977(17) 0.5094(3) 0.0763(2) 0.0418(8) Uani 1 1 d . . .
H39A H 0.8102 0.4655 0.0281 0.063 Uiso 1 1 calc R . .
H39B H 0.8739 0.5253 0.0774 0.063 Uiso 1 1 calc R . .
H39C H 0.8198 0.5735 0.0719 0.063 Uiso 1 1 calc R . .
C40 C 0.80572(15) 0.2790(2) 0.09078(18) 0.0339(7) Uani 1 1 d . . .
H40A H 0.7772 0.3176 0.0387 0.051 Uiso 1 1 calc R . .
H40B H 0.7828 0.2399 0.1027 0.051 Uiso 1 1 calc R . .
H40C H 0.8295 0.2314 0.0851 0.051 Uiso 1 1 calc R . .
C41 C 0.81723(12) 0.3490(2) 0.32350(16) 0.0224(5) Uani 1 1 d . . .
C42 C 0.69033(12) 0.2440(2) 0.17938(16) 0.0239(5) Uani 1 1 d . . .
C43 C 0.87126(15) 0.2891(2) 0.54614(19) 0.0382(7) Uani 1 1 d . . .
H43A H 0.8683 0.3525 0.5183 0.057 Uiso 1 1 calc R . .
H43B H 0.9112 0.2864 0.6023 0.057 Uiso 1 1 calc R . .
H43C H 0.8388 0.2882 0.5500 0.057 Uiso 1 1 calc R . .
C44 C 0.93490(12) 0.1620(2) 0.50170(18) 0.0307(6) Uani 1 1 d . . .
H44A H 0.9334 0.0989 0.4747 0.046 Uiso 1 1 calc R . .
H44B H 0.9697 0.1586 0.5616 0.046 Uiso 1 1 calc R . .
H44C H 0.9397 0.2216 0.4776 0.046 Uiso 1 1 calc R . .
C45 C 0.84561(14) 0.0548(2) 0.51609(19) 0.0338(7) Uani 1 1 d . . .
H45A H 0.8032 0.0338 0.4711 0.051 Uiso 1 1 calc R . .
H45B H 0.8513 0.0679 0.5668 0.051 Uiso 1 1 calc R . .
H45C H 0.8734 -0.0002 0.5267 0.051 Uiso 1 1 calc R . .
C46 C 0.58094(13) 0.4477(3) 0.0014(2) 0.0392(8) Uani 1 1 d . . .
H46A H 0.5673 0.3918 0.0174 0.059 Uiso 1 1 calc R . .
H46B H 0.5480 0.4661 -0.0571 0.059 Uiso 1 1 calc R . .
H46C H 0.5917 0.5079 0.0368 0.059 Uiso 1 1 calc R . .
C47 C 0.67332(18) 0.5017(3) -0.0240(2) 0.0457(9) Uani 1 1 d . . .
H47A H 0.7042 0.5473 0.0218 0.069 Uiso 1 1 calc R . .
H47B H 0.6379 0.5425 -0.0685 0.069 Uiso 1 1 calc R . .
H47C H 0.6908 0.4664 -0.0459 0.069 Uiso 1 1 calc R . .
C48 C 0.62930(15) 0.2804(2) -0.04199(18) 0.0394(8) Uani 1 1 d . . .
H48A H 0.6648 0.2553 -0.0348 0.059 Uiso 1 1 calc R . .
H48B H 0.5950 0.2911 -0.1014 0.059 Uiso 1 1 calc R . .
H48C H 0.6178 0.2297 -0.0196 0.059 Uiso 1 1 calc R . .
C49 C 0.52204(17) 0.7482(3) -0.1932(3) 0.0494(9) Uani 1 1 d . . .
H49A H 0.5342 0.7821 -0.2207 0.059 Uiso 1 1 calc R . .
C50 C 0.54635(16) 0.7780(3) -0.1139(3) 0.0510(10) Uani 1 1 d . . .
H50A H 0.5761 0.8313 -0.0862 0.061 Uiso 1 1 calc R . .
C51 C 0.52785(17) 0.7312(3) -0.0753(3) 0.0537(10) Uani 1 1 d . . .
H51A H 0.5443 0.7529 -0.0211 0.064 Uiso 1 1 calc R . .
C52 C 0.48575(18) 0.6533(3) -0.1138(3) 0.0536(11) Uani 1 1 d . . .
H52A H 0.4730 0.6206 -0.0866 0.064 Uiso 1 1 calc R . .
C53 C 0.46243(16) 0.6232(3) -0.1916(3) 0.0508(10) Uani 1 1 d . . .
H53A H 0.4332 0.5691 -0.2186 0.061 Uiso 1 1 calc R . .
C54 C 0.48026(18) 0.6695(3) -0.2321(2) 0.0499(10) Uani 1 1 d . . .
H54A H 0.4639 0.6473 -0.2862 0.060 Uiso 1 1 calc R . .
C55 C 0.9963(2) -0.1179(4) 0.7231(3) 0.0687(14) Uani 1 1 d . . .
H55A H 1.0022 -0.1141 0.7732 0.082 Uiso 1 1 calc R . .
C56 C 1.02854(18) -0.0545(4) 0.7118(3) 0.0597(13) Uani 1 1 d . . .
H56A H 1.0578 -0.0084 0.7550 0.072 Uiso 1 1 calc R . .
C57 C 1.01946(15) -0.0564(3) 0.6407(3) 0.0456(9) Uani 1 1 d . . .
H57A H 1.0422 -0.0114 0.6338 0.055 Uiso 1 1 calc R . .
C58 C 0.97805(17) -0.1219(3) 0.5781(2) 0.0463(9) Uani 1 1 d . . .
H58A H 0.9712 -0.1222 0.5273 0.056 Uiso 1 1 calc R . .
C59 C 0.94629(17) -0.1877(3) 0.5895(3) 0.0574(11) Uani 1 1 d . . .
H59A H 0.9176 -0.2345 0.5465 0.069 Uiso 1 1 calc R . .
C60 C 0.9557(2) -0.1864(3) 0.6627(4) 0.0628(13) Uani 1 1 d . . .
H60A H 0.9343 -0.2327 0.6710 0.075 Uiso 1 1 calc R . .

loop_
_atom_site_aniso_label
_atom_site_aniso_U_11
_atom_site_aniso_U_22
_atom_site_aniso_U_33
_atom_site_aniso_U_23
_atom_site_aniso_U_13
_atom_site_aniso_U_12
Sm1 0.01931(5) 0.01457(6) 0.02097(6) 0.00036(5) 0.01471(5) -0.00069(5)
Sm2 0.01864(5) 0.01261(6) 0.01754(6) -0.00089(5) 0.01212(4) -0.00057(5)
Si1 0.0268(4) 0.0209(4) 0.0177(3) -0.0005(3) 0.0127(3) -0.0021(3)
Si2 0.0312(4) 0.0179(4) 0.0181(3) 0.0011(3) 0.0102(3) -0.0030(3)
N1 0.0215(10) 0.0179(11) 0.0198(10) 0.0012(8) 0.0128(9) -0.0012(8)
N2 0.0180(9) 0.0221(12) 0.0196(11) -0.0026(9) 0.0114(9) 0.0000(8)
N3 0.0231(10) 0.0169(11) 0.0185(10) -0.0009(8) 0.0114(9) -0.0031(8)
N4 0.0185(10) 0.0182(11) 0.0152(10) 0.0001(8) 0.0085(8) 0.0014(8)
C1 0.0333(14) 0.0367(17) 0.0396(16) 0.0032(13) 0.0308(13) 0.0060(12)
C2 0.0318(13) 0.0274(16) 0.0471(17) 0.0094(13) 0.0331(13) 0.0055(11)
C3 0.0229(12) 0.0356(18) 0.0390(16) 0.0012(13) 0.0224(13) 0.0037(11)
C4 0.0350(15) 0.0304(16) 0.0426(17) 0.0171(14) 0.0305(14) 0.0164(13)
C5 0.0389(16) 0.0237(15) 0.0514(18) 0.0004(13) 0.0377(15) 0.0044(12)
C6 0.049(2) 0.081(3) 0.0435(19) -0.0022(19) 0.0375(17) 0.0075(19)
C7 0.060(2) 0.0342(19) 0.086(3) 0.0160(18) 0.062(2) 0.0073(15)
C8 0.0277(15) 0.074(3) 0.055(2) -0.010(2) 0.0242(15) 0.0005(17)
C9 0.057(2) 0.059(2) 0.075(3) 0.040(2) 0.051(2) 0.0358(19)
C10 0.063(2) 0.0273(18) 0.090(3) -0.0130(18) 0.059(2) -0.0039(16)
C11 0.0399(15) 0.0160(13) 0.0357(15) 0.0003(11) 0.0268(13) 0.0031(11)
C12 0.0326(14) 0.0176(13) 0.0452(17) -0.0108(12) 0.0286(14) -0.0086(11)
C13 0.0248(12) 0.0276(14) 0.0271(13) -0.0148(13) 0.0156(10) -0.0098(13)
C14 0.0284(13) 0.0228(14) 0.0247(12) -0.0077(10) 0.0189(11) -0.0051(10)
C15 0.0262(12) 0.0201(15) 0.0279(13) -0.0061(10) 0.0178(11) 0.0007(9)
C16 0.067(2) 0.0202(14) 0.0478(18) 0.0054(13) 0.0405(17) 0.0049(14)
C17 0.053(2) 0.0302(18) 0.086(3) -0.0178(18) 0.053(2) -0.0203(15)
C18 0.0295(15) 0.054(2) 0.0303(15) -0.0143(14) 0.0117(13) -0.0075(14)
C19 0.0387(16) 0.054(2) 0.0348(16) -0.0067(14) 0.0283(14) -0.0088(15)
C20 0.0267(13) 0.0351(17) 0.0332(14) -0.0090(12) 0.0154(12) 0.0055(11)
C21 0.0408(15) 0.0184(14) 0.0303(14) -0.0042(12) 0.0275(13) -0.0002(12)
C22 0.0312(14) 0.0177(13) 0.0295(14) -0.0086(10) 0.0209(12) -0.0022(10)
C23 0.0332(14) 0.0137(13) 0.0325(14) -0.0042(10) 0.0238(12) -0.0035(10)
C24 0.0282(13) 0.0156(13) 0.0328(14) -0.0038(11) 0.0191(12) 0.0014(10)
C25 0.0319(13) 0.0180(13) 0.0457(16) -0.0038(13) 0.0307(13) 0.0004(12)
C26 0.072(2) 0.0302(17) 0.0334(16) -0.0048(13) 0.0381(17) -0.0044(15)
C27 0.0327(15) 0.0384(17) 0.0379(16) -0.0167(14) 0.0183(14) -0.0086(13)
C28 0.067(2) 0.0167(14) 0.0543(19) -0.0022(13) 0.0487(18) -0.0051(13)
C29 0.0379(17) 0.0239(15) 0.0410(17) -0.0013(13) 0.0137(15) 0.0096(12)
C30 0.0450(19) 0.0435(19) 0.075(2) -0.0140(18) 0.0486(19) -0.0097(15)
C31 0.0263(12) 0.0172(13) 0.0306(14) -0.0001(11) 0.0196(11) 0.0039(10)
C32 0.0215(12) 0.0238(14) 0.0275(13) -0.0001(11) 0.0162(11) 0.0048(10)
C33 0.0283(12) 0.0219(14) 0.0361(14) 0.0009(11) 0.0256(12) 0.0020(11)
C34 0.0391(14) 0.0230(15) 0.0332(14) 0.0026(10) 0.0297(13) 0.0046(10)
C35 0.0345(14) 0.0197(14) 0.0258(13) -0.0011(11) 0.0220(12) 0.0054(11)
C36 0.0456(17) 0.0207(15) 0.0400(16) 0.0057(12) 0.0275(15) 0.0071(12)
C37 0.0277(14) 0.0389(18) 0.0324(15) 0.0010(13) 0.0116(13) 0.0065(12)
C38 0.0432(17) 0.0308(16) 0.064(2) -0.0075(14) 0.0435(17) -0.0096(13)
C39 0.062(2) 0.0383(18) 0.0424(17) 0.0082(14) 0.0416(17) 0.0076(15)
C40 0.0433(17) 0.0271(15) 0.0339(15) -0.0085(12) 0.0260(14) -0.0003(13)
C41 0.0210(12) 0.0239(14) 0.0198(13) -0.0002(11) 0.0119(11) -0.0012(10)
C42 0.0210(12) 0.0246(14) 0.0190(13) 0.0010(11) 0.0097(10) -0.0010(11)
C43 0.0499(19) 0.0313(17) 0.0281(15) -0.0052(13) 0.0226(15) -0.0017(14)
C44 0.0228(12) 0.0308(16) 0.0273(14) 0.0033(12) 0.0109(11) -0.0019(11)
C45 0.0420(16) 0.0308(16) 0.0344(15) 0.0049(12) 0.0272(14) -0.0002(13)
C46 0.0268(14) 0.0299(17) 0.0345(16) 0.0056(12) 0.0075(12) 0.0055(11)
C47 0.067(2) 0.0302(18) 0.0355(16) 0.0048(13) 0.0308(17) -0.0096(15)
C48 0.0457(18) 0.0298(17) 0.0188(14) -0.0036(12) 0.0098(13) -0.0050(13)
C49 0.049(2) 0.050(2) 0.063(2) 0.008(2) 0.043(2) 0.0045(18)
C50 0.0314(16) 0.048(2) 0.068(3) -0.0071(19) 0.0298(18) 0.0016(15)
C51 0.0415(19) 0.065(3) 0.049(2) 0.0096(19) 0.0265(17) 0.0266(19)
C52 0.053(2) 0.049(2) 0.074(3) 0.036(2) 0.047(2) 0.0308(18)
C53 0.0361(17) 0.0250(18) 0.076(3) 0.0102(19) 0.0289(18) 0.0084(14)
C54 0.045(2) 0.050(2) 0.043(2) 0.0040(17) 0.0233(17) 0.0111(17)
C55 0.078(3) 0.087(4) 0.053(2) 0.029(3) 0.047(2) 0.039(3)
C56 0.040(2) 0.063(3) 0.049(2) -0.001(2) 0.0162(18) 0.0107(18)
C57 0.0316(16) 0.0321(18) 0.076(3) 0.0107(17) 0.0361(18) 0.0030(13)
C58 0.0485(19) 0.054(2) 0.052(2) 0.0038(17) 0.0391(18) 0.0158(17)
C59 0.0382(18) 0.038(2) 0.088(3) -0.017(2) 0.037(2) -0.0031(15)
C60 0.062(2) 0.043(2) 0.123(4) 0.035(3) 0.078(3) 0.0213(19)

loop_
_atom_type_symbol
_atom_type_description
_atom_type_scat_dispersion_real
_atom_type_scat_dispersion_imag
_atom_type_scat_source
C C 0.0033 0.0016 'International Tables Vol C Tables 4.2.6.8 and 6.1.1.4'
H H 0.0000 0.0000 'International Tables Vol C Tables 4.2.6.8 and 6.1.1.4'
N N 0.0061 0.0033 'International Tables Vol C Tables 4.2.6.8 and 6.1.1.4'
Si Si 0.0817 0.0704 'International Tables Vol C Tables 4.2.6.8 and 6.1.1.4'
Sm Sm -0.1638 3.4418 'International Tables Vol C Tables 4.2.6.8 and 6.1.1.4'

loop_
_geom_angle_atom_site_label_1
_geom_angle_atom_site_label_2
_geom_angle_atom_site_label_3
_geom_angle
_geom_angle_site_symmetry_1
_geom_angle_site_symmetry_3
_geom_angle_publ_flag
Cnt1 Sm1 N1 109.4 . . ?
Cnt1 Sm1 C42 101.6 . . ?
Cnt2 Sm1 N1 111.4 . . ?
Cnt2 Sm1 C42 101.3 . . ?
Cnt1 Sm1 Cnt2 135.3 . . ?
Cnt3 Sm2 N3 112.1 . . ?
Cnt3 Sm2 C41 102.4 . . ?
Cnt4 Sm2 N3 109.8 . . ?
Cnt4 Sm2 C41 101.2 . . ?
Cnt3 Sm2 Cnt4 134.1 . . ?
N1 Sm1 C42 81.87(8) . . ?
N1 Sm1 C13 128.46(7) . . ?
C42 Sm1 C13 83.93(10) . . ?
N1 Sm1 C1 90.64(8) . . ?
C42 Sm1 C1 117.77(9) . . ?
C13 Sm1 C1 138.98(9) . . ?
N1 Sm1 C5 85.70(8) . . ?
C42 Sm1 C5 87.76(9) . . ?
C13 Sm1 C5 142.82(9) . . ?
C1 Sm1 C5 30.02(9) . . ?
N1 Sm1 C14 98.26(7) . . ?
C42 Sm1 C14 77.02(9) . . ?
C13 Sm1 C14 30.20(7) . . ?
C1 Sm1 C14 163.87(9) . . ?
C5 Sm1 C14 163.48(9) . . ?
N1 Sm1 C15 85.64(8) . . ?
C42 Sm1 C15 102.02(9) . . ?
C13 Sm1 C15 49.71(8) . . ?
C1 Sm1 C15 139.08(9) . . ?
C5 Sm1 C15 165.88(9) . . ?
C14 Sm1 C15 30.01(8) . . ?
N1 Sm1 C4 110.63(9) . . ?
C42 Sm1 C4 76.28(9) . . ?
C13 Sm1 C4 113.51(9) . . ?
C1 Sm1 C4 49.18(9) . . ?
C5 Sm1 C4 29.66(10) . . ?
C14 Sm1 C4 136.91(9) . . ?
C15 Sm1 C4 162.96(9) . . ?
N1 Sm1 C12 133.87(8) . . ?
C42 Sm1 C12 113.84(9) . . ?
C13 Sm1 C12 30.20(9) . . ?
C1 Sm1 C12 114.98(9) . . ?
C5 Sm1 C12 135.23(9) . . ?
C14 Sm1 C12 49.68(8) . . ?
C15 Sm1 C12 49.55(8) . . ?
C4 Sm1 C12 115.14(10) . . ?
N1 Sm1 C11 104.97(8) . . ?
C42 Sm1 C11 126.58(9) . . ?
C13 Sm1 C11 49.89(10) . . ?
C1 Sm1 C11 115.08(9) . . ?
C5 Sm1 C11 144.75(9) . . ?
C14 Sm1 C11 49.61(8) . . ?
C15 Sm1 C11 29.87(8) . . ?
C4 Sm1 C11 140.35(10) . . ?
C12 Sm1 C11 30.23(9) . . ?
N1 Sm1 C2 119.53(8) . . ?
C42 Sm1 C2 125.23(8) . . ?
C13 Sm1 C2 109.09(9) . . ?
C1 Sm1 C2 29.91(9) . . ?
C5 Sm1 C2 49.51(9) . . ?
C14 Sm1 C2 136.87(8) . . ?
C15 Sm1 C2 127.44(8) . . ?
C4 Sm1 C2 49.39(8) . . ?
C12 Sm1 C2 87.59(9) . . ?
C11 Sm1 C2 97.71(9) . . ?
N1 Sm1 C3 134.94(8) . . ?
C42 Sm1 C3 98.00(9) . . ?
C13 Sm1 C3 95.99(8) . . ?
C1 Sm1 C3 49.42(9) . . ?
C5 Sm1 C3 49.43(9) . . ?
C14 Sm1 C3 125.84(9) . . ?
C15 Sm1 C3 137.06(9) . . ?
C4 Sm1 C3 29.97(9) . . ?
C12 Sm1 C3 87.62(9) . . ?
C11 Sm1 C3 110.41(9) . . ?
C2 Sm1 C3 30.06(9) . . ?
N3 Sm2 C41 81.93(8) . . ?
N3 Sm2 C21 115.13(8) . . ?
C41 Sm2 C21 76.99(8) . . ?
N3 Sm2 C25 89.04(8) . . ?
C41 Sm2 C25 86.93(9) . . ?
C21 Sm2 C25 30.13(8) . . ?
N3 Sm2 C34 101.38(8) . . ?
C41 Sm2 C34 125.63(8) . . ?
C21 Sm2 C34 140.16(9) . . ?
C25 Sm2 C34 146.66(8) . . ?
N3 Sm2 C35 83.54(8) . . ?
C41 Sm2 C35 99.37(9) . . ?
C21 Sm2 C35 159.80(9) . . ?
C25 Sm2 C35 169.45(8) . . ?
C34 Sm2 C35 30.13(8) . . ?
N3 Sm2 C32 128.67(8) . . ?
C41 Sm2 C32 85.92(8) . . ?
C21 Sm2 C32 110.14(8) . . ?
C25 Sm2 C32 139.92(8) . . ?
C34 Sm2 C32 49.62(8) . . ?
C35 Sm2 C32 49.66(8) . . ?
N3 Sm2 C31 98.88(8) . . ?
C41 Sm2 C31 76.05(9) . . ?
C21 Sm2 C31 132.46(9) . . ?
C25 Sm2 C31 159.92(9) . . ?
C34 Sm2 C31 49.66(8) . . ?
C35 Sm2 C31 30.15(8) . . ?
C32 Sm2 C31 29.98(8) . . ?
N3 Sm2 C22 138.05(8) . . ?
C41 Sm2 C22 100.50(9) . . ?
C21 Sm2 C22 30.33(8) . . ?
C25 Sm2 C22 49.73(8) . . ?
C34 Sm2 C22 110.07(9) . . ?
C35 Sm2 C22 135.90(8) . . ?
C32 Sm2 C22 93.16(8) . . ?
C31 Sm2 C22 122.54(8) . . ?
N3 Sm2 C24 91.97(8) . . ?
C41 Sm2 C24 117.07(9) . . ?
C21 Sm2 C24 49.62(9) . . ?
C25 Sm2 C24 30.16(9) . . ?
C34 Sm2 C24 117.02(8) . . ?
C35 Sm2 C24 142.32(9) . . ?
C32 Sm2 C24 137.02(8) . . ?
C31 Sm2 C24 164.23(8) . . ?
C22 Sm2 C24 49.30(8) . . ?
N3 Sm2 C33 130.72(8) . . ?
C41 Sm2 C33 115.87(8) . . ?
C21 Sm2 C33 113.64(9) . . ?
C25 Sm2 C33 134.52(8) . . ?
C34 Sm2 C33 30.08(8) . . ?
C35 Sm2 C33 49.66(9) . . ?
C32 Sm2 C33 29.99(8) . . ?
C31 Sm2 C33 49.53(8) . . ?
C22 Sm2 C33 86.24(8) . . ?
C24 Sm2 C33 114.74(8) . . ?
N3 Sm2 C23 119.84(8) . . ?
C41 Sm2 C23 126.50(9) . . ?
C21 Sm2 C23 49.60(9) . . ?
C25 Sm2 C23 49.48(8) . . ?
C34 Sm2 C23 99.03(8) . . ?
C35 Sm2 C23 129.13(8) . . ?
C32 Sm2 C23 107.38(8) . . ?
C31 Sm2 C23 135.83(8) . . ?
C22 Sm2 C23 29.84(8) . . ?
C24 Sm2 C23 29.64(8) . . ?
C33 Sm2 C23 87.31(8) . . ?
N1 Si1 C44 110.10(12) . . ?
N1 Si1 C43 109.30(13) . . ?
C44 Si1 C43 107.56(15) . . ?
N1 Si1 C45 107.02(12) . . ?
C44 Si1 C45 111.17(14) . . ?
C43 Si1 C45 111.70(15) . . ?
N3 Si2 C47 106.42(14) . . ?
N3 Si2 C46 109.73(13) . . ?
C47 Si2 C46 112.35(17) . . ?
N3 Si2 C48 110.11(12) . . ?
C47 Si2 C48 110.47(16) . . ?
C46 Si2 C48 107.77(15) . . ?
N2 N1 Si1 110.67(16) . . ?
N2 N1 Sm1 115.71(15) . . ?
Si1 N1 Sm1 133.49(11) . . ?
C41 N2 N1 177.6(3) . . ?
N4 N3 Si2 109.76(16) . . ?
N4 N3 Sm2 115.23(15) . . ?
Si2 N3 Sm2 134.92(11) . . ?
C42 N4 N3 178.6(3) . . ?
C5 C1 C2 108.7(3) . . ?
C5 C1 C6 125.6(3) . . ?
C2 C1 C6 125.0(3) . . ?
C5 C1 Sm1 75.17(16) . . ?
C2 C1 Sm1 76.18(15) . . ?
C6 C1 Sm1 122.53(19) . . ?
C1 C2 C3 107.5(2) . . ?
C1 C2 C7 124.9(3) . . ?
C3 C2 C7 127.0(3) . . ?
C1 C2 Sm1 73.91(15) . . ?
C3 C2 Sm1 75.25(15) . . ?
C7 C2 Sm1 123.66(19) . . ?
C4 C3 C2 107.2(3) . . ?
C4 C3 C8 123.9(3) . . ?
C2 C3 C8 128.1(3) . . ?
C4 C3 Sm1 74.38(15) . . ?
C2 C3 Sm1 74.69(15) . . ?
C8 C3 Sm1 124.2(2) . . ?
C5 C4 C3 108.7(3) . . ?
C5 C4 C9 125.5(3) . . ?
C3 C4 C9 125.3(3) . . ?
C5 C4 Sm1 74.57(16) . . ?
C3 C4 Sm1 75.65(16) . . ?
C9 C4 Sm1 122.6(2) . . ?
C4 C5 C1 108.0(3) . . ?
C4 C5 C10 127.1(3) . . ?
C1 C5 C10 124.7(3) . . ?
C4 C5 Sm1 75.77(17) . . ?
C1 C5 Sm1 74.82(16) . . ?
C10 C5 Sm1 120.0(2) . . ?
C15 C11 C12 107.8(2) . . ?
C15 C11 C16 126.1(3) . . ?
C12 C11 C16 125.5(3) . . ?
C15 C11 Sm1 74.88(15) . . ?
C12 C11 Sm1 74.84(16) . . ?
C16 C11 Sm1 123.43(19) . . ?
C13 C12 C11 107.7(2) . . ?
C13 C12 C17 125.5(3) . . ?
C11 C12 C17 125.6(3) . . ?
C13 C12 Sm1 73.86(16) . . ?
C11 C12 Sm1 74.94(15) . . ?
C17 C12 Sm1 127.0(2) . . ?
C14 C13 C12 108.1(2) . . ?
C14 C13 C18 125.9(3) . . ?
C12 C13 C18 125.8(3) . . ?
C14 C13 Sm1 75.53(15) . . ?
C12 C13 Sm1 75.94(15) . . ?
C18 C13 Sm1 118.9(2) . . ?
C15 C14 C13 107.9(2) . . ?
C15 C14 C19 126.2(3) . . ?
C13 C14 C19 125.6(3) . . ?
C15 C14 Sm1 75.28(15) . . ?
C13 C14 Sm1 74.27(16) . . ?
C19 C14 Sm1 121.29(19) . . ?
C11 C15 C14 108.5(2) . . ?
C11 C15 C20 126.3(3) . . ?
C14 C15 C20 124.7(3) . . ?
C11 C15 Sm1 75.24(15) . . ?
C14 C15 Sm1 74.71(15) . . ?
C20 C15 Sm1 121.81(17) . . ?
C25 C21 C22 107.9(2) . . ?
C25 C21 C26 126.9(3) . . ?
C22 C21 C26 124.7(3) . . ?
C25 C21 Sm2 75.16(16) . . ?
C22 C21 Sm2 75.91(15) . . ?
C26 C21 Sm2 121.1(2) . . ?
C23 C22 C21 107.6(2) . . ?
C23 C22 C27 127.8(3) . . ?
C21 C22 C27 123.8(3) . . ?
C23 C22 Sm2 75.62(15) . . ?
C21 C22 Sm2 73.76(16) . . ?
C27 C22 Sm2 123.95(19) . . ?
C24 C23 C22 108.4(2) . . ?
C24 C23 C28 123.7(3) . . ?
C22 C23 C28 127.2(3) . . ?
C24 C23 Sm2 74.92(15) . . ?
C22 C23 Sm2 74.55(15) . . ?
C28 C23 Sm2 123.91(18) . . ?
C23 C24 C25 108.1(2) . . ?
C23 C24 C29 124.9(3) . . ?
C25 C24 C29 126.1(3) . . ?
C23 C24 Sm2 75.43(16) . . ?
C25 C24 Sm2 73.78(15) . . ?
C29 C24 Sm2 125.27(19) . . ?
C21 C25 C24 107.9(2) . . ?
C21 C25 C30 126.9(3) . . ?
C24 C25 C30 125.0(3) . . ?
C21 C25 Sm2 74.71(15) . . ?
C24 C25 Sm2 76.05(15) . . ?
C30 C25 Sm2 118.6(2) . . ?
C32 C31 C35 108.1(2) . . ?
C32 C31 C36 125.8(3) . . ?
C35 C31 C36 125.5(3) . . ?
C32 C31 Sm2 74.99(15) . . ?
C35 C31 Sm2 74.88(15) . . ?
C36 C31 Sm2 123.24(19) . . ?
C31 C32 C33 108.5(2) . . ?
C31 C32 C37 125.4(3) . . ?
C33 C32 C37 125.9(3) . . ?
C31 C32 Sm2 75.03(15) . . ?
C33 C32 Sm2 75.91(14) . . ?
C37 C32 Sm2 119.33(19) . . ?
C32 C33 C34 107.4(2) . . ?
C32 C33 C38 127.0(3) . . ?
C34 C33 C38 124.5(3) . . ?
C32 C33 Sm2 74.10(15) . . ?
C34 C33 Sm2 74.03(15) . . ?
C38 C33 Sm2 126.92(18) . . ?
C35 C34 C33 108.3(2) . . ?
C35 C34 C39 126.6(3) . . ?
C33 C34 C39 124.6(3) . . ?
C35 C34 Sm2 74.94(15) . . ?
C33 C34 Sm2 75.89(14) . . ?
C39 C34 Sm2 121.58(19) . . ?
C34 C35 C31 107.7(2) . . ?
C34 C35 C40 127.1(3) . . ?
C31 C35 C40 124.7(3) . . ?
C34 C35 Sm2 74.93(15) . . ?
C31 C35 Sm2 74.96(15) . . ?
C40 C35 Sm2 121.79(19) . . ?
N2 C41 Sm2 163.4(2) . . ?
N4 C42 Sm1 163.9(2) . . ?
C54 C49 C50 119.8(4) . . ?
C51 C50 C49 120.2(4) . . ?
C50 C51 C52 120.6(4) . . ?
C53 C52 C51 119.0(4) . . ?
C52 C53 C54 121.4(4) . . ?
C49 C54 C53 118.9(4) . . ?
C60 C55 C56 120.0(4) . . ?
C57 C56 C55 120.8(4) . . ?
C56 C57 C58 120.7(4) . . ?
C57 C58 C59 119.0(4) . . ?
C58 C59 C60 120.5(4) . . ?
C55 C60 C59 118.9(4) . . ?

loop_
_geom_bond_atom_site_label_1
_geom_bond_atom_site_label_2
_geom_bond_distance
_geom_bond_site_symmetry_2
_geom_bond_publ_flag
Sm1 Cnt1 2.453 . ?
Sm1 Cnt2 2.445 . ?
Sm2 Cnt3 2.452 . ?
Sm2 Cnt4 2.452 . ?
Sm1 N1 2.472(2) . ?
Sm1 C42 2.543(3) . ?
Sm1 C13 2.707(3) . ?
Sm1 C1 2.713(3) . ?
Sm1 C5 2.718(3) . ?
Sm1 C14 2.723(3) . ?
Sm1 C15 2.730(2) . ?
Sm1 C4 2.733(3) . ?
Sm1 C12 2.734(3) . ?
Sm1 C11 2.735(3) . ?
Sm1 C2 2.742(2) . ?
Sm1 C3 2.749(3) . ?
Sm2 N3 2.471(2) . ?
Sm2 C41 2.554(3) . ?
Sm2 C21 2.710(3) . ?
Sm2 C25 2.715(3) . ?
Sm2 C34 2.727(3) . ?
Sm2 C35 2.727(3) . ?
Sm2 C32 2.728(3) . ?
Sm2 C31 2.728(3) . ?
Sm2 C22 2.737(3) . ?
Sm2 C24 2.745(3) . ?
Sm2 C33 2.751(2) . ?
Sm2 C23 2.751(3) . ?
Si1 N1 1.761(2) . ?
Si1 C44 1.864(3) . ?
Si1 C43 1.868(3) . ?
Si1 C45 1.875(3) . ?
Si2 N3 1.756(2) . ?
Si2 C47 1.859(3) . ?
Si2 C46 1.859(3) . ?
Si2 C48 1.868(3) . ?
N1 N2 1.326(3) . ?
N2 C41 1.165(4) . ?
N3 N4 1.337(3) . ?
N4 C42 1.165(4) . ?
C1 C5 1.407(4) . ?
C1 C2 1.408(4) . ?
C1 C6 1.513(4) . ?
C2 C3 1.424(4) . ?
C2 C7 1.508(4) . ?
C3 C4 1.418(4) . ?
C3 C8 1.497(4) . ?
C4 C5 1.395(5) . ?
C4 C9 1.519(4) . ?
C5 C10 1.512(5) . ?
C11 C15 1.409(4) . ?
C11 C12 1.426(4) . ?
C11 C16 1.514(4) . ?
C12 C13 1.418(4) . ?
C12 C17 1.496(4) . ?
C13 C14 1.415(4) . ?
C13 C18 1.520(4) . ?
C14 C15 1.412(4) . ?
C14 C19 1.504(4) . ?
C15 C20 1.510(4) . ?
C21 C25 1.410(4) . ?
C21 C22 1.425(4) . ?
C21 C26 1.500(4) . ?
C22 C23 1.413(4) . ?
C22 C27 1.504(4) . ?
C23 C24 1.406(4) . ?
C23 C28 1.512(4) . ?
C24 C25 1.421(4) . ?
C24 C29 1.513(4) . ?
C25 C30 1.499(4) . ?
C31 C32 1.411(4) . ?
C31 C35 1.419(4) . ?
C31 C36 1.507(4) . ?
C32 C33 1.418(4) . ?
C32 C37 1.514(4) . ?
C33 C34 1.421(4) . ?
C33 C38 1.510(4) . ?
C34 C35 1.417(4) . ?
C34 C39 1.498(4) . ?
C35 C40 1.505(4) . ?
C49 C54 1.372(6) . ?
C49 C50 1.380(6) . ?
C50 C51 1.360(6) . ?
C51 C52 1.369(6) . ?
C52 C53 1.363(6) . ?
C53 C54 1.376(6) . ?
C55 C60 1.360(7) . ?
C55 C56 1.363(7) . ?
C56 C57 1.338(6) . ?
C57 C58 1.359(5) . ?
C58 C59 1.374(6) . ?
C59 C60 1.374(7) . ?

loop_
_geom_torsion_atom_site_label_1
_geom_torsion_atom_site_label_2
_geom_torsion_atom_site_label_3
_geom_torsion_atom_site_label_4
_geom_torsion
_geom_torsion_site_symmetry_1
_geom_torsion_site_symmetry_2
_geom_torsion_site_symmetry_3
_geom_torsion_site_symmetry_4
_geom_torsion_publ_flag
C44 Si1 N1 N2 -56.7(2) . . . . ?
C43 Si1 N1 N2 61.2(2) . . . . ?
C45 Si1 N1 N2 -177.64(18) . . . . ?
C44 Si1 N1 Sm1 127.73(16) . . . . ?
C43 Si1 N1 Sm1 -114.34(18) . . . . ?
C45 Si1 N1 Sm1 6.8(2) . . . . ?
C42 Sm1 N1 N2 5.43(17) . . . . ?
C13 Sm1 N1 N2 81.0(2) . . . . ?
C1 Sm1 N1 N2 -112.55(18) . . . . ?
C5 Sm1 N1 N2 -82.92(18) . . . . ?
C14 Sm1 N1 N2 80.95(18) . . . . ?
C15 Sm1 N1 N2 108.24(18) . . . . ?
C4 Sm1 N1 N2 -66.53(18) . . . . ?
C12 Sm1 N1 N2 120.83(18) . . . . ?
C11 Sm1 N1 N2 131.23(17) . . . . ?
C2 Sm1 N1 N2 -120.65(17) . . . . ?
C3 Sm1 N1 N2 -87.79(19) . . . . ?
C42 Sm1 N1 Si1 -179.18(17) . . . . ?
C13 Sm1 N1 Si1 -103.64(17) . . . . ?
C1 Sm1 N1 Si1 62.85(16) . . . . ?
C5 Sm1 N1 Si1 92.48(17) . . . . ?
C14 Sm1 N1 Si1 -103.65(16) . . . . ?
C15 Sm1 N1 Si1 -76.36(16) . . . . ?
C4 Sm1 N1 Si1 108.87(16) . . . . ?
C12 Sm1 N1 Si1 -63.8(2) . . . . ?
C11 Sm1 N1 Si1 -53.37(17) . . . . ?
C2 Sm1 N1 Si1 54.75(18) . . . . ?
C3 Sm1 N1 Si1 87.61(19) . . . . ?
Si1 N1 N2 C41 168(6) . . . . ?
Sm1 N1 N2 C41 -16(6) . . . . ?
C47 Si2 N3 N4 -173.6(2) . . . . ?
C46 Si2 N3 N4 64.6(2) . . . . ?
C48 Si2 N3 N4 -53.8(2) . . . . ?
C47 Si2 N3 Sm2 10.1(2) . . . . ?
C46 Si2 N3 Sm2 -111.70(18) . . . . ?
C48 Si2 N3 Sm2 129.84(18) . . . . ?
C41 Sm2 N3 N4 -1.12(17) . . . . ?
C21 Sm2 N3 N4 -72.60(19) . . . . ?
C25 Sm2 N3 N4 -88.16(18) . . . . ?
C34 Sm2 N3 N4 123.74(17) . . . . ?
C35 Sm2 N3 N4 99.35(18) . . . . ?
C32 Sm2 N3 N4 77.0(2) . . . . ?
C31 Sm2 N3 N4 73.30(18) . . . . ?
C22 Sm2 N3 N4 -97.9(2) . . . . ?
C24 Sm2 N3 N4 -118.18(18) . . . . ?
C33 Sm2 N3 N4 116.22(18) . . . . ?
C23 Sm2 N3 N4 -128.80(17) . . . . ?
C41 Sm2 N3 Si2 175.06(18) . . . . ?
C21 Sm2 N3 Si2 103.58(17) . . . . ?
C25 Sm2 N3 Si2 88.02(17) . . . . ?
C34 Sm2 N3 Si2 -60.08(17) . . . . ?
C35 Sm2 N3 Si2 -84.48(17) . . . . ?
C32 Sm2 N3 Si2 -106.81(17) . . . . ?
C31 Sm2 N3 Si2 -110.52(17) . . . . ?
C22 Sm2 N3 Si2 78.3(2) . . . . ?
C24 Sm2 N3 Si2 58.00(17) . . . . ?
C33 Sm2 N3 Si2 -67.6(2) . . . . ?
C23 Sm2 N3 Si2 47.37(19) . . . . ?
Si2 N3 N4 C42 147(11) . . . . ?
Sm2 N3 N4 C42 -36(11) . . . . ?
N1 Sm1 C1 C5 80.27(18) . . . . ?
C42 Sm1 C1 C5 -0.9(2) . . . . ?
C13 Sm1 C1 C5 -115.9(2) . . . . ?
C14 Sm1 C1 C5 -156.0(3) . . . . ?
C15 Sm1 C1 C5 164.34(17) . . . . ?
C4 Sm1 C1 C5 -36.86(18) . . . . ?
C12 Sm1 C1 C5 -139.39(18) . . . . ?
C11 Sm1 C1 C5 -172.84(17) . . . . ?
C2 Sm1 C1 C5 -114.0(3) . . . . ?
C3 Sm1 C1 C5 -76.7(2) . . . . ?
N1 Sm1 C1 C2 -165.77(17) . . . . ?
C42 Sm1 C1 C2 113.09(17) . . . . ?
C13 Sm1 C1 C2 -2.0(2) . . . . ?
C5 Sm1 C1 C2 114.0(3) . . . . ?
C14 Sm1 C1 C2 -42.0(4) . . . . ?
C15 Sm1 C1 C2 -81.7(2) . . . . ?
C4 Sm1 C1 C2 77.10(18) . . . . ?
C12 Sm1 C1 C2 -25.43(19) . . . . ?
C11 Sm1 C1 C2 -58.88(19) . . . . ?
C3 Sm1 C1 C2 37.21(16) . . . . ?
N1 Sm1 C1 C6 -42.8(3) . . . . ?
C42 Sm1 C1 C6 -123.9(3) . . . . ?
C13 Sm1 C1 C6 121.0(3) . . . . ?
C5 Sm1 C1 C6 -123.1(4) . . . . ?
C14 Sm1 C1 C6 80.9(4) . . . . ?
C15 Sm1 C1 C6 41.3(3) . . . . ?
C4 Sm1 C1 C6 -159.9(3) . . . . ?
C12 Sm1 C1 C6 97.5(3) . . . . ?
C11 Sm1 C1 C6 64.1(3) . . . . ?
C2 Sm1 C1 C6 123.0(4) . . . . ?
C3 Sm1 C1 C6 160.2(3) . . . . ?
C5 C1 C2 C3 0.4(3) . . . . ?
C6 C1 C2 C3 171.4(3) . . . . ?
Sm1 C1 C2 C3 -68.37(18) . . . . ?
C5 C1 C2 C7 -171.0(3) . . . . ?
C6 C1 C2 C7 -0.1(4) . . . . ?
Sm1 C1 C2 C7 120.1(3) . . . . ?
C5 C1 C2 Sm1 68.81(19) . . . . ?
C6 C1 C2 Sm1 -120.3(3) . . . . ?
N1 Sm1 C2 C1 16.41(19) . . . . ?
C42 Sm1 C2 C1 -85.19(19) . . . . ?
C13 Sm1 C2 C1 178.64(17) . . . . ?
C5 Sm1 C2 C1 -36.95(17) . . . . ?
C14 Sm1 C2 C1 164.21(16) . . . . ?
C15 Sm1 C2 C1 125.29(17) . . . . ?
C4 Sm1 C2 C1 -76.32(19) . . . . ?
C12 Sm1 C2 C1 157.07(18) . . . . ?
C11 Sm1 C2 C1 128.52(17) . . . . ?
C3 Sm1 C2 C1 -113.5(2) . . . . ?
N1 Sm1 C2 C3 129.94(17) . . . . ?
C42 Sm1 C2 C3 28.3(2) . . . . ?
C13 Sm1 C2 C3 -67.83(19) . . . . ?
C1 Sm1 C2 C3 113.5(2) . . . . ?
C5 Sm1 C2 C3 76.57(19) . . . . ?
C14 Sm1 C2 C3 -82.3(2) . . . . ?
C15 Sm1 C2 C3 -121.19(17) . . . . ?
C4 Sm1 C2 C3 37.20(17) . . . . ?
C12 Sm1 C2 C3 -89.41(18) . . . . ?
C11 Sm1 C2 C3 -117.96(18) . . . . ?
N1 Sm1 C2 C7 -105.2(3) . . . . ?
C42 Sm1 C2 C7 153.2(3) . . . . ?
C13 Sm1 C2 C7 57.1(3) . . . . ?
C1 Sm1 C2 C7 -121.6(4) . . . . ?
C5 Sm1 C2 C7 -158.5(3) . . . . ?
C14 Sm1 C2 C7 42.6(3) . . . . ?
C15 Sm1 C2 C7 3.7(3) . . . . ?
C4 Sm1 C2 C7 162.1(3) . . . . ?
C12 Sm1 C2 C7 35.5(3) . . . . ?
C11 Sm1 C2 C7 6.9(3) . . . . ?
C3 Sm1 C2 C7 124.9(4) . . . . ?
C1 C2 C3 C4 -0.4(3) . . . . ?
C7 C2 C3 C4 170.9(3) . . . . ?
Sm1 C2 C3 C4 -67.85(19) . . . . ?
C1 C2 C3 C8 -170.8(3) . . . . ?
C7 C2 C3 C8 0.5(5) . . . . ?
Sm1 C2 C3 C8 121.8(3) . . . . ?
C1 C2 C3 Sm1 67.46(18) . . . . ?
C7 C2 C3 Sm1 -121.3(3) . . . . ?
N1 Sm1 C3 C4 42.8(2) . . . . ?
C42 Sm1 C3 C4 -43.7(2) . . . . ?
C13 Sm1 C3 C4 -128.38(19) . . . . ?
C1 Sm1 C3 C4 76.2(2) . . . . ?
C5 Sm1 C3 C4 36.38(18) . . . . ?
C14 Sm1 C3 C4 -123.43(18) . . . . ?
C15 Sm1 C3 C4 -161.07(17) . . . . ?
C12 Sm1 C3 C4 -157.44(19) . . . . ?
C11 Sm1 C3 C4 -177.68(18) . . . . ?
C2 Sm1 C3 C4 113.3(3) . . . . ?
N1 Sm1 C3 C2 -70.5(2) . . . . ?
C42 Sm1 C3 C2 -156.96(17) . . . . ?
C13 Sm1 C3 C2 118.36(18) . . . . ?
C1 Sm1 C3 C2 -37.01(17) . . . . ?
C5 Sm1 C3 C2 -76.88(19) . . . . ?
C14 Sm1 C3 C2 123.32(17) . . . . ?
C15 Sm1 C3 C2 85.7(2) . . . . ?
C4 Sm1 C3 C2 -113.3(3) . . . . ?
C12 Sm1 C3 C2 89.30(18) . . . . ?
C11 Sm1 C3 C2 69.06(19) . . . . ?
N1 Sm1 C3 C8 163.5(3) . . . . ?
C42 Sm1 C3 C8 77.0(3) . . . . ?
C13 Sm1 C3 C8 -7.6(3) . . . . ?
C1 Sm1 C3 C8 -163.0(3) . . . . ?
C5 Sm1 C3 C8 157.1(3) . . . . ?
C14 Sm1 C3 C8 -2.7(3) . . . . ?
C15 Sm1 C3 C8 -40.3(3) . . . . ?
C4 Sm1 C3 C8 120.7(4) . . . . ?
C12 Sm1 C3 C8 -36.7(3) . . . . ?
C11 Sm1 C3 C8 -56.9(3) . . . . ?
C2 Sm1 C3 C8 -126.0(4) . . . . ?
C2 C3 C4 C5 0.2(3) . . . . ?
C8 C3 C4 C5 171.1(3) . . . . ?
Sm1 C3 C4 C5 -67.9(2) . . . . ?
C2 C3 C4 C9 -172.0(3) . . . . ?
C8 C3 C4 C9 -1.1(5) . . . . ?
Sm1 C3 C4 C9 120.0(3) . . . . ?
C2 C3 C4 Sm1 68.07(19) . . . . ?
C8 C3 C4 Sm1 -121.1(3) . . . . ?
N1 Sm1 C4 C5 -34.63(19) . . . . ?
C42 Sm1 C4 C5 -110.31(19) . . . . ?
C13 Sm1 C4 C5 172.69(17) . . . . ?
C1 Sm1 C4 C5 37.33(17) . . . . ?
C14 Sm1 C4 C5 -163.48(16) . . . . ?
C15 Sm1 C4 C5 163.4(3) . . . . ?
C12 Sm1 C4 C5 139.51(18) . . . . ?
C11 Sm1 C4 C5 117.9(2) . . . . ?
C2 Sm1 C4 C5 77.13(19) . . . . ?
C3 Sm1 C4 C5 114.5(3) . . . . ?
N1 Sm1 C4 C3 -149.09(17) . . . . ?
C42 Sm1 C4 C3 135.2(2) . . . . ?
C13 Sm1 C4 C3 58.2(2) . . . . ?
C1 Sm1 C4 C3 -77.12(19) . . . . ?
C5 Sm1 C4 C3 -114.5(3) . . . . ?
C14 Sm1 C4 C3 82.1(2) . . . . ?
C15 Sm1 C4 C3 49.0(4) . . . . ?
C12 Sm1 C4 C3 25.1(2) . . . . ?
C11 Sm1 C4 C3 3.4(3) . . . . ?
C2 Sm1 C4 C3 -37.32(17) . . . . ?
N1 Sm1 C4 C9 88.0(3) . . . . ?
C42 Sm1 C4 C9 12.3(3) . . . . ?
C13 Sm1 C4 C9 -64.7(3) . . . . ?
C1 Sm1 C4 C9 159.9(4) . . . . ?
C5 Sm1 C4 C9 122.6(4) . . . . ?
C14 Sm1 C4 C9 -40.9(4) . . . . ?
C15 Sm1 C4 C9 -74.0(4) . . . . ?
C12 Sm1 C4 C9 -97.9(3) . . . . ?
C11 Sm1 C4 C9 -119.5(3) . . . . ?
C2 Sm1 C4 C9 -160.3(4) . . . . ?
C3 Sm1 C4 C9 -122.9(4) . . . . ?
C3 C4 C5 C1 0.1(3) . . . . ?
C9 C4 C5 C1 172.2(3) . . . . ?
Sm1 C4 C5 C1 -68.52(19) . . . . ?
C3 C4 C5 C10 -174.4(3) . . . . ?
C9 C4 C5 C10 -2.3(5) . . . . ?
Sm1 C4 C5 C10 117.0(3) . . . . ?
C3 C4 C5 Sm1 68.6(2) . . . . ?
C9 C4 C5 Sm1 -119.3(3) . . . . ?
C2 C1 C5 C4 -0.3(3) . . . . ?
C6 C1 C5 C4 -171.2(3) . . . . ?
Sm1 C1 C5 C4 69.2(2) . . . . ?
C2 C1 C5 C10 174.3(3) . . . . ?
C6 C1 C5 C10 3.5(5) . . . . ?
Sm1 C1 C5 C10 -116.2(3) . . . . ?
C2 C1 C5 Sm1 -69.49(19) . . . . ?
C6 C1 C5 Sm1 119.6(3) . . . . ?
N1 Sm1 C5 C4 147.77(18) . . . . ?
C42 Sm1 C5 C4 65.75(18) . . . . ?
C13 Sm1 C5 C4 -11.1(3) . . . . ?
C1 Sm1 C5 C4 -113.5(3) . . . . ?
C14 Sm1 C5 C4 43.1(4) . . . . ?
C15 Sm1 C5 C4 -159.9(3) . . . . ?
C12 Sm1 C5 C4 -56.6(2) . . . . ?
C11 Sm1 C5 C4 -102.2(2) . . . . ?
C2 Sm1 C5 C4 -76.68(19) . . . . ?
C3 Sm1 C5 C4 -36.77(17) . . . . ?
N1 Sm1 C5 C1 -98.76(18) . . . . ?
C42 Sm1 C5 C1 179.23(19) . . . . ?
C13 Sm1 C5 C1 102.3(2) . . . . ?
C14 Sm1 C5 C1 156.6(3) . . . . ?
C15 Sm1 C5 C1 -46.5(4) . . . . ?
C4 Sm1 C5 C1 113.5(3) . . . . ?
C12 Sm1 C5 C1 56.9(2) . . . . ?
C11 Sm1 C5 C1 11.3(3) . . . . ?
C2 Sm1 C5 C1 36.80(17) . . . . ?
C3 Sm1 C5 C1 76.70(19) . . . . ?
N1 Sm1 C5 C10 22.8(3) . . . . ?
C42 Sm1 C5 C10 -59.2(3) . . . . ?
C13 Sm1 C5 C10 -136.1(3) . . . . ?
C1 Sm1 C5 C10 121.6(4) . . . . ?
C14 Sm1 C5 C10 -81.8(4) . . . . ?
C15 Sm1 C5 C10 75.1(5) . . . . ?
C4 Sm1 C5 C10 -124.9(4) . . . . ?
C12 Sm1 C5 C10 178.5(2) . . . . ?
C11 Sm1 C5 C10 132.9(3) . . . . ?
C2 Sm1 C5 C10 158.4(3) . . . . ?
C3 Sm1 C5 C10 -161.7(3) . . . . ?
N1 Sm1 C11 C15 -51.42(17) . . . . ?
C42 Sm1 C11 C15 39.5(2) . . . . ?
C13 Sm1 C11 C15 76.64(17) . . . . ?
C1 Sm1 C11 C15 -149.34(16) . . . . ?
C5 Sm1 C11 C15 -155.54(17) . . . . ?
C14 Sm1 C11 C15 36.73(15) . . . . ?
C4 Sm1 C11 C15 155.16(16) . . . . ?
C12 Sm1 C11 C15 113.6(2) . . . . ?
C2 Sm1 C11 C15 -174.85(16) . . . . ?
C3 Sm1 C11 C15 156.98(16) . . . . ?
N1 Sm1 C11 C12 -165.02(16) . . . . ?
C42 Sm1 C11 C12 -74.09(19) . . . . ?
C13 Sm1 C11 C12 -36.97(16) . . . . ?
C1 Sm1 C11 C12 97.06(18) . . . . ?
C5 Sm1 C11 C12 90.9(2) . . . . ?
C14 Sm1 C11 C12 -76.87(18) . . . . ?
C15 Sm1 C11 C12 -113.6(2) . . . . ?
C4 Sm1 C11 C12 41.6(2) . . . . ?
C2 Sm1 C11 C12 71.54(18) . . . . ?
C3 Sm1 C11 C12 43.37(19) . . . . ?
N1 Sm1 C11 C16 72.2(3) . . . . ?
C42 Sm1 C11 C16 163.1(2) . . . . ?
C13 Sm1 C11 C16 -159.7(3) . . . . ?
C1 Sm1 C11 C16 -25.7(3) . . . . ?
C5 Sm1 C11 C16 -31.9(3) . . . . ?
C14 Sm1 C11 C16 160.4(3) . . . . ?
C15 Sm1 C11 C16 123.6(3) . . . . ?
C4 Sm1 C11 C16 -81.2(3) . . . . ?
C12 Sm1 C11 C16 -122.8(3) . . . . ?
C2 Sm1 C11 C16 -51.2(3) . . . . ?
C3 Sm1 C11 C16 -79.4(3) . . . . ?
C15 C11 C12 C13 -1.1(3) . . . . ?
C16 C11 C12 C13 -172.3(3) . . . . ?
Sm1 C11 C12 C13 67.2(2) . . . . ?
C15 C11 C12 C17 166.7(3) . . . . ?
C16 C11 C12 C17 -4.5(5) . . . . ?
Sm1 C11 C12 C17 -125.1(3) . . . . ?
C15 C11 C12 Sm1 -68.25(19) . . . . ?
C16 C11 C12 Sm1 120.5(3) . . . . ?
N1 Sm1 C12 C13 -93.63(18) . . . . ?
C42 Sm1 C12 C13 8.52(18) . . . . ?
C1 Sm1 C12 C13 148.68(16) . . . . ?
C5 Sm1 C12 C13 121.14(17) . . . . ?
C14 Sm1 C12 C13 -37.30(15) . . . . ?
C15 Sm1 C12 C13 -77.03(17) . . . . ?
C4 Sm1 C12 C13 93.99(17) . . . . ?
C11 Sm1 C12 C13 -113.9(2) . . . . ?
C2 Sm1 C12 C13 136.30(17) . . . . ?
C3 Sm1 C12 C13 106.21(17) . . . . ?
N1 Sm1 C12 C11 20.3(2) . . . . ?
C42 Sm1 C12 C11 122.41(17) . . . . ?
C13 Sm1 C12 C11 113.9(2) . . . . ?
C1 Sm1 C12 C11 -97.43(18) . . . . ?
C5 Sm1 C12 C11 -124.97(18) . . . . ?
C14 Sm1 C12 C11 76.59(18) . . . . ?
C15 Sm1 C12 C11 36.85(16) . . . . ?
C4 Sm1 C12 C11 -152.12(16) . . . . ?
C2 Sm1 C12 C11 -109.81(18) . . . . ?
C3 Sm1 C12 C11 -139.90(18) . . . . ?
N1 Sm1 C12 C17 143.8(3) . . . . ?
C42 Sm1 C12 C17 -114.1(3) . . . . ?
C13 Sm1 C12 C17 -122.6(4) . . . . ?
C1 Sm1 C12 C17 26.1(3) . . . . ?
C5 Sm1 C12 C17 -1.5(4) . . . . ?
C14 Sm1 C12 C17 -159.9(3) . . . . ?
C15 Sm1 C12 C17 160.4(3) . . . . ?
C4 Sm1 C12 C17 -28.6(3) . . . . ?
C11 Sm1 C12 C17 123.5(4) . . . . ?
C2 Sm1 C12 C17 13.7(3) . . . . ?
C3 Sm1 C12 C17 -16.4(3) . . . . ?
C11 C12 C13 C14 1.4(3) . . . . ?
C17 C12 C13 C14 -166.3(3) . . . . ?
Sm1 C12 C13 C14 69.3(2) . . . . ?
C11 C12 C13 C18 176.4(3) . . . . ?
C17 C12 C13 C18 8.6(5) . . . . ?
Sm1 C12 C13 C18 -115.7(3) . . . . ?
C11 C12 C13 Sm1 -67.91(19) . . . . ?
C17 C12 C13 Sm1 124.3(3) . . . . ?
N1 Sm1 C13 C14 0.0(2) . . . . ?
C42 Sm1 C13 C14 74.55(19) . . . . ?
C1 Sm1 C13 C14 -159.17(16) . . . . ?
C5 Sm1 C13 C14 152.70(17) . . . . ?
C15 Sm1 C13 C14 -36.83(16) . . . . ?
C4 Sm1 C13 C14 146.72(17) . . . . ?
C12 Sm1 C13 C14 -113.3(3) . . . . ?
C11 Sm1 C13 C14 -76.28(19) . . . . ?
C2 Sm1 C13 C14 -160.20(17) . . . . ?
C3 Sm1 C13 C14 172.00(18) . . . . ?
N1 Sm1 C13 C12 113.26(16) . . . . ?
C42 Sm1 C13 C12 -172.17(17) . . . . ?
C1 Sm1 C13 C12 -45.9(2) . . . . ?
C5 Sm1 C13 C12 -94.0(2) . . . . ?
C14 Sm1 C13 C12 113.3(3) . . . . ?
C15 Sm1 C13 C12 76.44(18) . . . . ?
C4 Sm1 C13 C12 -100.01(18) . . . . ?
C11 Sm1 C13 C12 37.00(17) . . . . ?
C2 Sm1 C13 C12 -46.92(18) . . . . ?
C3 Sm1 C13 C12 -74.72(17) . . . . ?
N1 Sm1 C13 C18 -123.3(2) . . . . ?
C42 Sm1 C13 C18 -48.8(2) . . . . ?
C1 Sm1 C13 C18 77.5(3) . . . . ?
C5 Sm1 C13 C18 29.4(3) . . . . ?
C14 Sm1 C13 C18 -123.3(3) . . . . ?
C15 Sm1 C13 C18 -160.2(3) . . . . ?
C4 Sm1 C13 C18 23.4(3) . . . . ?
C12 Sm1 C13 C18 123.4(3) . . . . ?
C11 Sm1 C13 C18 160.4(3) . . . . ?
C2 Sm1 C13 C18 76.5(2) . . . . ?
C3 Sm1 C13 C18 48.7(2) . . . . ?
C12 C13 C14 C15 -1.2(3) . . . . ?
C18 C13 C14 C15 -176.2(3) . . . . ?
Sm1 C13 C14 C15 68.37(19) . . . . ?
C12 C13 C14 C19 172.9(3) . . . . ?
C18 C13 C14 C19 -2.1(5) . . . . ?
Sm1 C13 C14 C19 -117.5(3) . . . . ?
C12 C13 C14 Sm1 -69.6(2) . . . . ?
C18 C13 C14 Sm1 115.4(3) . . . . ?
N1 Sm1 C14 C15 66.11(16) . . . . ?
C42 Sm1 C14 C15 145.74(17) . . . . ?
C13 Sm1 C14 C15 -113.9(2) . . . . ?
C1 Sm1 C14 C15 -56.7(4) . . . . ?
C5 Sm1 C14 C15 169.0(3) . . . . ?
C4 Sm1 C14 C15 -161.33(16) . . . . ?
C12 Sm1 C14 C15 -76.57(17) . . . . ?
C11 Sm1 C14 C15 -36.56(15) . . . . ?
C2 Sm1 C14 C15 -85.95(19) . . . . ?
C3 Sm1 C14 C15 -123.71(16) . . . . ?
N1 Sm1 C14 C13 179.98(18) . . . . ?
C42 Sm1 C14 C13 -100.39(19) . . . . ?
C1 Sm1 C14 C13 57.2(4) . . . . ?
C5 Sm1 C14 C13 -77.1(4) . . . . ?
C15 Sm1 C14 C13 113.9(2) . . . . ?
C4 Sm1 C14 C13 -47.5(2) . . . . ?
C12 Sm1 C14 C13 37.30(18) . . . . ?
C11 Sm1 C14 C13 77.3(2) . . . . ?
C2 Sm1 C14 C13 27.9(2) . . . . ?
C3 Sm1 C14 C13 -9.8(2) . . . . ?
N1 Sm1 C14 C19 -57.6(2) . . . . ?
C42 Sm1 C14 C19 22.0(2) . . . . ?
C13 Sm1 C14 C19 122.4(3) . . . . ?
C1 Sm1 C14 C19 179.6(3) . . . . ?
C5 Sm1 C14 C19 45.3(4) . . . . ?
C15 Sm1 C14 C19 -123.7(3) . . . . ?
C4 Sm1 C14 C19 75.0(3) . . . . ?
C12 Sm1 C14 C19 159.7(3) . . . . ?
C11 Sm1 C14 C19 -160.3(3) . . . . ?
C2 Sm1 C14 C19 150.3(2) . . . . ?
C3 Sm1 C14 C19 112.6(2) . . . . ?
C12 C11 C15 C14 0.3(3) . . . . ?
C16 C11 C15 C14 171.5(3) . . . . ?
Sm1 C11 C15 C14 -67.92(18) . . . . ?
C12 C11 C15 C20 -172.9(3) . . . . ?
C16 C11 C15 C20 -1.7(4) . . . . ?
Sm1 C11 C15 C20 118.9(3) . . . . ?
C12 C11 C15 Sm1 68.22(19) . . . . ?
C16 C11 C15 Sm1 -120.6(3) . . . . ?
C13 C14 C15 C11 0.6(3) . . . . ?
C19 C14 C15 C11 -173.5(3) . . . . ?
Sm1 C14 C15 C11 68.27(19) . . . . ?
C13 C14 C15 C20 173.9(3) . . . . ?
C19 C14 C15 C20 -0.1(4) . . . . ?
Sm1 C14 C15 C20 -118.4(3) . . . . ?
C13 C14 C15 Sm1 -67.7(2) . . . . ?
C19 C14 C15 Sm1 118.2(3) . . . . ?
N1 Sm1 C15 C11 130.77(17) . . . . ?
C42 Sm1 C15 C11 -148.51(16) . . . . ?
C13 Sm1 C15 C11 -77.31(18) . . . . ?
C1 Sm1 C15 C11 44.8(2) . . . . ?
C5 Sm1 C15 C11 78.5(4) . . . . ?
C14 Sm1 C15 C11 -114.4(2) . . . . ?
C4 Sm1 C15 C11 -66.1(3) . . . . ?
C12 Sm1 C15 C11 -37.32(16) . . . . ?
C2 Sm1 C15 C11 6.4(2) . . . . ?
C3 Sm1 C15 C11 -32.6(2) . . . . ?
N1 Sm1 C15 C14 -114.84(16) . . . . ?
C42 Sm1 C15 C14 -34.12(17) . . . . ?
C13 Sm1 C15 C14 37.08(16) . . . . ?
C1 Sm1 C15 C14 159.23(15) . . . . ?
C5 Sm1 C15 C14 -167.2(3) . . . . ?
C4 Sm1 C15 C14 48.3(4) . . . . ?
C12 Sm1 C15 C14 77.07(17) . . . . ?
C11 Sm1 C15 C14 114.4(2) . . . . ?
C2 Sm1 C15 C14 120.82(16) . . . . ?
C3 Sm1 C15 C14 81.83(19) . . . . ?
N1 Sm1 C15 C20 6.9(2) . . . . ?
C42 Sm1 C15 C20 87.6(2) . . . . ?
C13 Sm1 C15 C20 158.8(3) . . . . ?
C1 Sm1 C15 C20 -79.0(3) . . . . ?
C5 Sm1 C15 C20 -45.4(5) . . . . ?
C14 Sm1 C15 C20 121.7(3) . . . . ?
C4 Sm1 C15 C20 170.0(3) . . . . ?
C12 Sm1 C15 C20 -161.2(3) . . . . ?
C11 Sm1 C15 C20 -123.9(3) . . . . ?
C2 Sm1 C15 C20 -117.5(2) . . . . ?
C3 Sm1 C15 C20 -156.4(2) . . . . ?
N3 Sm2 C21 C25 -32.30(19) . . . . ?
C41 Sm2 C21 C25 -106.78(18) . . . . ?
C34 Sm2 C21 C25 122.19(18) . . . . ?
C35 Sm2 C21 C25 171.5(2) . . . . ?
C32 Sm2 C21 C25 172.57(16) . . . . ?
C31 Sm2 C21 C25 -163.63(16) . . . . ?
C22 Sm2 C21 C25 113.3(3) . . . . ?
C24 Sm2 C21 C25 37.26(16) . . . . ?
C33 Sm2 C21 C25 140.41(17) . . . . ?
C23 Sm2 C21 C25 76.51(18) . . . . ?
N3 Sm2 C21 C22 -145.59(16) . . . . ?
C41 Sm2 C21 C22 139.94(19) . . . . ?
C25 Sm2 C21 C22 -113.3(3) . . . . ?
C34 Sm2 C21 C22 8.9(2) . . . . ?
C35 Sm2 C21 C22 58.2(3) . . . . ?
C32 Sm2 C21 C22 59.29(19) . . . . ?
C31 Sm2 C21 C22 83.1(2) . . . . ?
C24 Sm2 C21 C22 -76.02(18) . . . . ?
C33 Sm2 C21 C22 27.13(19) . . . . ?
C23 Sm2 C21 C22 -36.77(16) . . . . ?
N3 Sm2 C21 C26 92.1(3) . . . . ?
C41 Sm2 C21 C26 17.7(2) . . . . ?
C25 Sm2 C21 C26 124.4(3) . . . . ?
C34 Sm2 C21 C26 -113.4(3) . . . . ?
C35 Sm2 C21 C26 -64.1(4) . . . . ?
C32 Sm2 C21 C26 -63.0(3) . . . . ?
C31 Sm2 C21 C26 -39.2(3) . . . . ?
C22 Sm2 C21 C26 -122.3(3) . . . . ?
C24 Sm2 C21 C26 161.7(3) . . . . ?
C33 Sm2 C21 C26 -95.1(3) . . . . ?
C23 Sm2 C21 C26 -159.0(3) . . . . ?
C25 C21 C22 C23 -0.3(3) . . . . ?
C26 C21 C22 C23 -173.1(3) . . . . ?
Sm2 C21 C22 C23 68.65(19) . . . . ?
C25 C21 C22 C27 170.7(3) . . . . ?
C26 C21 C22 C27 -2.1(5) . . . . ?
Sm2 C21 C22 C27 -120.3(3) . . . . ?
C25 C21 C22 Sm2 -69.0(2) . . . . ?
C26 C21 C22 Sm2 118.2(3) . . . . ?
N3 Sm2 C22 C23 -63.7(2) . . . . ?
C41 Sm2 C22 C23 -153.23(16) . . . . ?
C21 Sm2 C22 C23 -113.6(2) . . . . ?
C25 Sm2 C22 C23 -76.43(17) . . . . ?
C34 Sm2 C22 C23 72.46(17) . . . . ?
C35 Sm2 C22 C23 91.34(18) . . . . ?
C32 Sm2 C22 C23 120.34(16) . . . . ?
C31 Sm2 C22 C23 126.70(15) . . . . ?
C24 Sm2 C22 C23 -36.43(15) . . . . ?
C33 Sm2 C22 C23 91.14(16) . . . . ?
N3 Sm2 C22 C21 49.9(2) . . . . ?
C41 Sm2 C22 C21 -39.63(19) . . . . ?
C25 Sm2 C22 C21 37.18(17) . . . . ?
C34 Sm2 C22 C21 -173.94(17) . . . . ?
C35 Sm2 C22 C21 -155.06(16) . . . . ?
C32 Sm2 C22 C21 -126.06(18) . . . . ?
C31 Sm2 C22 C21 -119.69(17) . . . . ?
C24 Sm2 C22 C21 77.18(18) . . . . ?
C33 Sm2 C22 C21 -155.26(18) . . . . ?
C23 Sm2 C22 C21 113.6(2) . . . . ?
N3 Sm2 C22 C27 170.2(2) . . . . ?
C41 Sm2 C22 C27 80.6(3) . . . . ?
C21 Sm2 C22 C27 120.2(3) . . . . ?
C25 Sm2 C22 C27 157.4(3) . . . . ?
C34 Sm2 C22 C27 -53.7(3) . . . . ?
C35 Sm2 C22 C27 -34.8(3) . . . . ?
C32 Sm2 C22 C27 -5.8(3) . . . . ?
C31 Sm2 C22 C27 0.5(3) . . . . ?
C24 Sm2 C22 C27 -162.6(3) . . . . ?
C33 Sm2 C22 C27 -35.0(3) . . . . ?
C23 Sm2 C22 C27 -126.2(3) . . . . ?
C21 C22 C23 C24 0.5(3) . . . . ?
C27 C22 C23 C24 -170.1(3) . . . . ?
Sm2 C22 C23 C24 67.88(19) . . . . ?
C21 C22 C23 C28 171.5(3) . . . . ?
C27 C22 C23 C28 0.9(5) . . . . ?
Sm2 C22 C23 C28 -121.1(3) . . . . ?
C21 C22 C23 Sm2 -67.39(19) . . . . ?
C27 C22 C23 Sm2 122.1(3) . . . . ?
N3 Sm2 C23 C24 21.86(19) . . . . ?
C41 Sm2 C23 C24 -81.03(19) . . . . ?
C21 Sm2 C23 C24 -77.04(18) . . . . ?
C25 Sm2 C23 C24 -37.09(16) . . . . ?
C34 Sm2 C23 C24 130.61(17) . . . . ?
C35 Sm2 C23 C24 129.29(17) . . . . ?
C32 Sm2 C23 C24 -179.01(16) . . . . ?
C31 Sm2 C23 C24 169.62(16) . . . . ?
C22 Sm2 C23 C24 -114.5(2) . . . . ?
C33 Sm2 C23 C24 158.40(17) . . . . ?
N3 Sm2 C23 C22 136.32(15) . . . . ?
C41 Sm2 C23 C22 33.43(19) . . . . ?
C21 Sm2 C23 C22 37.42(16) . . . . ?
C25 Sm2 C23 C22 77.37(17) . . . . ?
C34 Sm2 C23 C22 -114.93(16) . . . . ?
C35 Sm2 C23 C22 -116.26(16) . . . . ?
C32 Sm2 C23 C22 -64.55(17) . . . . ?
C31 Sm2 C23 C22 -75.92(19) . . . . ?
C24 Sm2 C23 C22 114.5(2) . . . . ?
C33 Sm2 C23 C22 -87.14(16) . . . . ?
N3 Sm2 C23 C28 -98.9(2) . . . . ?
C41 Sm2 C23 C28 158.2(2) . . . . ?
C21 Sm2 C23 C28 162.2(3) . . . . ?
C25 Sm2 C23 C28 -157.8(3) . . . . ?
C34 Sm2 C23 C28 9.9(3) . . . . ?
C35 Sm2 C23 C28 8.5(3) . . . . ?
C32 Sm2 C23 C28 60.2(2) . . . . ?
C31 Sm2 C23 C28 48.9(3) . . . . ?
C22 Sm2 C23 C28 124.8(3) . . . . ?
C24 Sm2 C23 C28 -120.8(3) . . . . ?
C33 Sm2 C23 C28 37.6(2) . . . . ?
C22 C23 C24 C25 -0.5(3) . . . . ?
C28 C23 C24 C25 -171.9(2) . . . . ?
Sm2 C23 C24 C25 67.15(19) . . . . ?
C22 C23 C24 C29 169.3(3) . . . . ?
C28 C23 C24 C29 -2.1(4) . . . . ?
Sm2 C23 C24 C29 -123.1(3) . . . . ?
C22 C23 C24 Sm2 -67.63(19) . . . . ?
C28 C23 C24 Sm2 121.0(3) . . . . ?
N3 Sm2 C24 C23 -161.14(17) . . . . ?
C41 Sm2 C24 C23 116.92(17) . . . . ?
C21 Sm2 C24 C23 76.94(18) . . . . ?
C25 Sm2 C24 C23 114.2(2) . . . . ?
C34 Sm2 C24 C23 -57.31(19) . . . . ?
C35 Sm2 C24 C23 -79.2(2) . . . . ?
C32 Sm2 C24 C23 1.4(2) . . . . ?
C31 Sm2 C24 C23 -27.5(4) . . . . ?
C22 Sm2 C24 C23 36.68(16) . . . . ?
C33 Sm2 C24 C23 -23.88(19) . . . . ?
N3 Sm2 C24 C25 84.69(16) . . . . ?
C41 Sm2 C24 C25 2.76(18) . . . . ?
C21 Sm2 C24 C25 -37.22(16) . . . . ?
C34 Sm2 C24 C25 -171.47(15) . . . . ?
C35 Sm2 C24 C25 166.66(15) . . . . ?
C32 Sm2 C24 C25 -112.77(17) . . . . ?
C31 Sm2 C24 C25 -141.7(3) . . . . ?
C22 Sm2 C24 C25 -77.49(18) . . . . ?
C33 Sm2 C24 C25 -138.04(16) . . . . ?
C23 Sm2 C24 C25 -114.2(2) . . . . ?
N3 Sm2 C24 C29 -38.4(3) . . . . ?
C41 Sm2 C24 C29 -120.3(3) . . . . ?
C21 Sm2 C24 C29 -160.3(3) . . . . ?
C25 Sm2 C24 C29 -123.1(3) . . . . ?
C34 Sm2 C24 C29 65.4(3) . . . . ?
C35 Sm2 C24 C29 43.6(3) . . . . ?
C32 Sm2 C24 C29 124.1(3) . . . . ?
C31 Sm2 C24 C29 95.2(4) . . . . ?
C22 Sm2 C24 C29 159.4(3) . . . . ?
C33 Sm2 C24 C29 98.9(3) . . . . ?
C23 Sm2 C24 C29 122.7(3) . . . . ?
C22 C21 C25 C24 0.0(3) . . . . ?
C26 C21 C25 C24 172.6(3) . . . . ?
Sm2 C21 C25 C24 -69.45(19) . . . . ?
C22 C21 C25 C30 -176.0(3) . . . . ?
C26 C21 C25 C30 -3.4(5) . . . . ?
Sm2 C21 C25 C30 114.6(3) . . . . ?
C22 C21 C25 Sm2 69.47(19) . . . . ?
C26 C21 C25 Sm2 -117.9(3) . . . . ?
C23 C24 C25 C21 0.3(3) . . . . ?
C29 C24 C25 C21 -169.3(3) . . . . ?
Sm2 C24 C25 C21 68.5(2) . . . . ?
C23 C24 C25 C30 176.4(3) . . . . ?
C29 C24 C25 C30 6.8(5) . . . . ?
Sm2 C24 C25 C30 -115.4(3) . . . . ?
C23 C24 C25 Sm2 -68.26(19) . . . . ?
C29 C24 C25 Sm2 122.2(3) . . . . ?
N3 Sm2 C25 C21 151.06(17) . . . . ?
C41 Sm2 C25 C21 69.09(18) . . . . ?
C34 Sm2 C25 C21 -99.5(2) . . . . ?
C35 Sm2 C25 C21 -163.8(4) . . . . ?
C32 Sm2 C25 C21 -10.9(2) . . . . ?
C31 Sm2 C25 C21 37.3(3) . . . . ?
C22 Sm2 C25 C21 -37.44(17) . . . . ?
C24 Sm2 C25 C21 -113.4(2) . . . . ?
C33 Sm2 C25 C21 -55.0(2) . . . . ?
C23 Sm2 C25 C21 -76.95(18) . . . . ?
N3 Sm2 C25 C24 -95.58(16) . . . . ?
C41 Sm2 C25 C24 -177.54(16) . . . . ?
C21 Sm2 C25 C24 113.4(2) . . . . ?
C34 Sm2 C25 C24 13.9(2) . . . . ?
C35 Sm2 C25 C24 -50.4(5) . . . . ?
C32 Sm2 C25 C24 102.50(19) . . . . ?
C31 Sm2 C25 C24 150.6(2) . . . . ?
C22 Sm2 C25 C24 75.93(17) . . . . ?
C33 Sm2 C25 C24 58.4(2) . . . . ?
C23 Sm2 C25 C24 36.42(15) . . . . ?
N3 Sm2 C25 C30 27.0(3) . . . . ?
C41 Sm2 C25 C30 -55.0(3) . . . . ?
C21 Sm2 C25 C30 -124.1(3) . . . . ?
C34 Sm2 C25 C30 136.4(2) . . . . ?
C35 Sm2 C25 C30 72.1(6) . . . . ?
C32 Sm2 C25 C30 -135.0(2) . . . . ?
C31 Sm2 C25 C30 -86.8(3) . . . . ?
C22 Sm2 C25 C30 -161.5(3) . . . . ?
C24 Sm2 C25 C30 122.5(3) . . . . ?
C33 Sm2 C25 C30 -179.1(2) . . . . ?
C23 Sm2 C25 C30 159.0(3) . . . . ?
N3 Sm2 C31 C32 174.19(16) . . . . ?
C41 Sm2 C31 C32 -106.48(17) . . . . ?
C21 Sm2 C31 C32 -49.3(2) . . . . ?
C25 Sm2 C31 C32 -73.6(3) . . . . ?
C34 Sm2 C31 C32 76.76(18) . . . . ?
C35 Sm2 C31 C32 113.9(2) . . . . ?
C22 Sm2 C31 C32 -12.8(2) . . . . ?
C24 Sm2 C31 C32 41.3(4) . . . . ?
C33 Sm2 C31 C32 36.92(16) . . . . ?
C23 Sm2 C31 C32 22.1(2) . . . . ?
N3 Sm2 C31 C35 60.29(17) . . . . ?
C41 Sm2 C31 C35 139.61(18) . . . . ?
C21 Sm2 C31 C35 -163.19(16) . . . . ?
C25 Sm2 C31 C35 172.5(2) . . . . ?
C34 Sm2 C31 C35 -37.14(16) . . . . ?
C32 Sm2 C31 C35 -113.9(2) . . . . ?
C22 Sm2 C31 C35 -126.70(17) . . . . ?
C24 Sm2 C31 C35 -72.6(4) . . . . ?
C33 Sm2 C31 C35 -76.98(18) . . . . ?
C23 Sm2 C31 C35 -91.78(19) . . . . ?
N3 Sm2 C31 C36 -62.5(2) . . . . ?
C41 Sm2 C31 C36 16.8(2) . . . . ?
C21 Sm2 C31 C36 74.0(3) . . . . ?
C25 Sm2 C31 C36 49.7(4) . . . . ?
C34 Sm2 C31 C36 -160.0(3) . . . . ?
C35 Sm2 C31 C36 -122.8(3) . . . . ?
C32 Sm2 C31 C36 123.3(3) . . . . ?
C22 Sm2 C31 C36 110.5(2) . . . . ?
C24 Sm2 C31 C36 164.6(3) . . . . ?
C33 Sm2 C31 C36 160.2(3) . . . . ?
C23 Sm2 C31 C36 145.4(2) . . . . ?
C35 C31 C32 C33 -1.0(3) . . . . ?
C36 C31 C32 C33 170.4(3) . . . . ?
Sm2 C31 C32 C33 -69.21(18) . . . . ?
C35 C31 C32 C37 -176.2(3) . . . . ?
C36 C31 C32 C37 -4.8(4) . . . . ?
Sm2 C31 C32 C37 115.6(3) . . . . ?
C35 C31 C32 Sm2 68.19(18) . . . . ?
C36 C31 C32 Sm2 -120.4(3) . . . . ?
N3 Sm2 C32 C31 -7.4(2) . . . . ?
C41 Sm2 C32 C31 68.91(17) . . . . ?
C21 Sm2 C32 C31 143.45(16) . . . . ?
C25 Sm2 C32 C31 149.23(16) . . . . ?
C34 Sm2 C32 C31 -76.93(17) . . . . ?
C35 Sm2 C32 C31 -37.05(16) . . . . ?
C22 Sm2 C32 C31 169.22(17) . . . . ?
C24 Sm2 C32 C31 -164.76(16) . . . . ?
C33 Sm2 C32 C31 -113.9(2) . . . . ?
C23 Sm2 C32 C31 -164.04(16) . . . . ?
N3 Sm2 C32 C33 106.55(17) . . . . ?
C41 Sm2 C32 C33 -177.19(17) . . . . ?
C21 Sm2 C32 C33 -102.65(17) . . . . ?
C25 Sm2 C32 C33 -96.87(19) . . . . ?
C34 Sm2 C32 C33 36.97(15) . . . . ?
C35 Sm2 C32 C33 76.86(17) . . . . ?
C31 Sm2 C32 C33 113.9(2) . . . . ?
C22 Sm2 C32 C33 -76.88(17) . . . . ?
C24 Sm2 C32 C33 -50.9(2) . . . . ?
C23 Sm2 C32 C33 -50.14(17) . . . . ?
N3 Sm2 C32 C37 -129.9(2) . . . . ?
C41 Sm2 C32 C37 -53.6(2) . . . . ?
C21 Sm2 C32 C37 20.9(2) . . . . ?
C25 Sm2 C32 C37 26.7(3) . . . . ?
C34 Sm2 C32 C37 160.5(3) . . . . ?
C35 Sm2 C32 C37 -159.6(3) . . . . ?
C31 Sm2 C32 C37 -122.5(3) . . . . ?
C22 Sm2 C32 C37 46.7(2) . . . . ?
C24 Sm2 C32 C37 72.7(3) . . . . ?
C33 Sm2 C32 C37 123.5(3) . . . . ?
C23 Sm2 C32 C37 73.4(2) . . . . ?
C31 C32 C33 C34 1.5(3) . . . . ?
C37 C32 C33 C34 176.7(3) . . . . ?
Sm2 C32 C33 C34 -67.09(18) . . . . ?
C31 C32 C33 C38 -166.8(3) . . . . ?
C37 C32 C33 C38 8.3(4) . . . . ?
Sm2 C32 C33 C38 124.6(3) . . . . ?
C31 C32 C33 Sm2 68.61(18) . . . . ?
C37 C32 C33 Sm2 -116.2(3) . . . . ?
N3 Sm2 C33 C32 -99.09(17) . . . . ?
C41 Sm2 C33 C32 3.11(19) . . . . ?
C21 Sm2 C33 C32 89.63(17) . . . . ?
C25 Sm2 C33 C32 116.29(17) . . . . ?
C34 Sm2 C33 C32 -113.9(2) . . . . ?
C35 Sm2 C33 C32 -76.85(17) . . . . ?
C31 Sm2 C33 C32 -36.91(15) . . . . ?
C22 Sm2 C33 C32 102.97(17) . . . . ?
C24 Sm2 C33 C32 144.39(16) . . . . ?
C23 Sm2 C33 C32 132.83(17) . . . . ?
N3 Sm2 C33 C34 14.8(2) . . . . ?
C41 Sm2 C33 C34 117.04(16) . . . . ?
C21 Sm2 C33 C34 -156.45(16) . . . . ?
C25 Sm2 C33 C34 -129.79(16) . . . . ?
C35 Sm2 C33 C34 37.07(15) . . . . ?
C32 Sm2 C33 C34 113.9(2) . . . . ?
C31 Sm2 C33 C34 77.02(17) . . . . ?
C22 Sm2 C33 C34 -143.11(17) . . . . ?
C24 Sm2 C33 C34 -101.68(17) . . . . ?
C23 Sm2 C33 C34 -113.24(16) . . . . ?
N3 Sm2 C33 C38 136.3(2) . . . . ?
C41 Sm2 C33 C38 -121.5(3) . . . . ?
C21 Sm2 C33 C38 -35.0(3) . . . . ?
C25 Sm2 C33 C38 -8.4(3) . . . . ?
C34 Sm2 C33 C38 121.4(3) . . . . ?
C35 Sm2 C33 C38 158.5(3) . . . . ?
C32 Sm2 C33 C38 -124.6(3) . . . . ?
C31 Sm2 C33 C38 -161.5(3) . . . . ?
C22 Sm2 C33 C38 -21.7(3) . . . . ?
C24 Sm2 C33 C38 19.8(3) . . . . ?
C23 Sm2 C33 C38 8.2(3) . . . . ?
C32 C33 C34 C35 -1.5(3) . . . . ?
C38 C33 C34 C35 167.3(3) . . . . ?
Sm2 C33 C34 C35 -68.59(19) . . . . ?
C32 C33 C34 C39 -174.0(3) . . . . ?
C38 C33 C34 C39 -5.3(4) . . . . ?
Sm2 C33 C34 C39 118.9(3) . . . . ?
C32 C33 C34 Sm2 67.14(18) . . . . ?
C38 C33 C34 Sm2 -124.2(3) . . . . ?
N3 Sm2 C34 C35 -54.86(17) . . . . ?
C41 Sm2 C34 C35 33.3(2) . . . . ?
C21 Sm2 C34 C35 148.57(16) . . . . ?
C25 Sm2 C34 C35 -160.81(15) . . . . ?
C32 Sm2 C34 C35 76.86(17) . . . . ?
C31 Sm2 C34 C35 37.18(15) . . . . ?
C22 Sm2 C34 C35 153.34(16) . . . . ?
C24 Sm2 C34 C35 -153.02(15) . . . . ?
C33 Sm2 C34 C35 113.7(2) . . . . ?
C23 Sm2 C34 C35 -177.95(16) . . . . ?
N3 Sm2 C34 C33 -168.58(16) . . . . ?
C41 Sm2 C34 C33 -80.42(18) . . . . ?
C21 Sm2 C34 C33 34.8(2) . . . . ?
C25 Sm2 C34 C33 85.5(2) . . . . ?
C35 Sm2 C34 C33 -113.7(2) . . . . ?
C32 Sm2 C34 C33 -36.86(16) . . . . ?
C31 Sm2 C34 C33 -76.54(17) . . . . ?
C22 Sm2 C34 C33 39.62(18) . . . . ?
C24 Sm2 C34 C33 93.26(17) . . . . ?
C23 Sm2 C34 C33 68.33(17) . . . . ?
N3 Sm2 C34 C39 69.2(2) . . . . ?
C41 Sm2 C34 C39 157.4(2) . . . . ?
C21 Sm2 C34 C39 -87.4(3) . . . . ?
C25 Sm2 C34 C39 -36.8(3) . . . . ?
C35 Sm2 C34 C39 124.1(3) . . . . ?
C32 Sm2 C34 C39 -159.1(3) . . . . ?
C31 Sm2 C34 C39 161.2(3) . . . . ?
C22 Sm2 C34 C39 -82.6(2) . . . . ?
C24 Sm2 C34 C39 -29.0(3) . . . . ?
C33 Sm2 C34 C39 -122.2(3) . . . . ?
C23 Sm2 C34 C39 -53.9(2) . . . . ?
C33 C34 C35 C31 0.8(3) . . . . ?
C39 C34 C35 C31 173.2(3) . . . . ?
Sm2 C34 C35 C31 -68.39(18) . . . . ?
C33 C34 C35 C40 -172.0(3) . . . . ?
C39 C34 C35 C40 0.3(5) . . . . ?
Sm2 C34 C35 C40 118.7(3) . . . . ?
C33 C34 C35 Sm2 69.23(18) . . . . ?
C39 C34 C35 Sm2 -118.4(3) . . . . ?
C32 C31 C35 C34 0.1(3) . . . . ?
C36 C31 C35 C34 -171.3(3) . . . . ?
Sm2 C31 C35 C34 68.37(19) . . . . ?
C32 C31 C35 C40 173.2(3) . . . . ?
C36 C31 C35 C40 1.8(4) . . . . ?
Sm2 C31 C35 C40 -118.5(3) . . . . ?
C32 C31 C35 Sm2 -68.26(18) . . . . ?
C36 C31 C35 Sm2 120.3(3) . . . . ?
N3 Sm2 C35 C34 126.21(17) . . . . ?
C41 Sm2 C35 C34 -153.11(17) . . . . ?
C21 Sm2 C35 C34 -75.3(3) . . . . ?
C25 Sm2 C35 C34 80.7(5) . . . . ?
C32 Sm2 C35 C34 -76.69(18) . . . . ?
C31 Sm2 C35 C34 -113.5(2) . . . . ?
C22 Sm2 C35 C34 -37.3(2) . . . . ?
C24 Sm2 C35 C34 41.4(2) . . . . ?
C33 Sm2 C35 C34 -37.01(16) . . . . ?
C23 Sm2 C35 C34 2.6(2) . . . . ?
N3 Sm2 C35 C31 -120.27(17) . . . . ?
C41 Sm2 C35 C31 -39.59(17) . . . . ?
C21 Sm2 C35 C31 38.2(3) . . . . ?
C25 Sm2 C35 C31 -165.8(4) . . . . ?
C34 Sm2 C35 C31 113.5(2) . . . . ?
C32 Sm2 C35 C31 36.82(16) . . . . ?
C22 Sm2 C35 C31 76.2(2) . . . . ?
C24 Sm2 C35 C31 154.90(15) . . . . ?
C33 Sm2 C35 C31 76.51(17) . . . . ?
C23 Sm2 C35 C31 116.13(17) . . . . ?
N3 Sm2 C35 C40 1.5(2) . . . . ?
C41 Sm2 C35 C40 82.2(2) . . . . ?
C21 Sm2 C35 C40 160.0(2) . . . . ?
C25 Sm2 C35 C40 -44.0(6) . . . . ?
C34 Sm2 C35 C40 -124.7(3) . . . . ?
C32 Sm2 C35 C40 158.6(3) . . . . ?
C31 Sm2 C35 C40 121.8(3) . . . . ?
C22 Sm2 C35 C40 -161.9(2) . . . . ?
C24 Sm2 C35 C40 -83.3(3) . . . . ?
C33 Sm2 C35 C40 -161.7(3) . . . . ?
C23 Sm2 C35 C40 -122.1(2) . . . . ?
N1 N2 C41 Sm2 -10(7) . . . . ?
N3 Sm2 C41 N2 21.6(8) . . . . ?
C21 Sm2 C41 N2 139.8(8) . . . . ?
C25 Sm2 C41 N2 111.1(8) . . . . ?
C34 Sm2 C41 N2 -76.7(8) . . . . ?
C35 Sm2 C41 N2 -60.4(8) . . . . ?
C32 Sm2 C41 N2 -108.4(8) . . . . ?
C31 Sm2 C41 N2 -79.7(8) . . . . ?
C22 Sm2 C41 N2 159.1(8) . . . . ?
C24 Sm2 C41 N2 109.7(8) . . . . ?
C33 Sm2 C41 N2 -110.0(8) . . . . ?
C23 Sm2 C41 N2 142.9(7) . . . . ?
N3 N4 C42 Sm1 34(11) . . . . ?
N1 Sm1 C42 N4 -0.6(8) . . . . ?
C13 Sm1 C42 N4 -130.9(8) . . . . ?
C1 Sm1 C42 N4 85.8(8) . . . . ?
C5 Sm1 C42 N4 85.3(8) . . . . ?
C14 Sm1 C42 N4 -101.1(8) . . . . ?
C15 Sm1 C42 N4 -84.4(8) . . . . ?
C4 Sm1 C42 N4 113.0(9) . . . . ?
C12 Sm1 C42 N4 -135.2(8) . . . . ?
C11 Sm1 C42 N4 -103.3(8) . . . . ?
C2 Sm1 C42 N4 119.9(8) . . . . ?
C3 Sm1 C42 N4 133.8(8) . . . . ?
C54 C49 C50 C51 -1.6(6) . . . . ?
C49 C50 C51 C52 1.0(6) . . . . ?
C50 C51 C52 C53 -0.2(5) . . . . ?
C51 C52 C53 C54 0.0(5) . . . . ?
C50 C49 C54 C53 1.4(6) . . . . ?
C52 C53 C54 C49 -0.6(6) . . . . ?
C60 C55 C56 C57 2.1(7) . . . . ?
C55 C56 C57 C58 -0.3(6) . . . . ?
C56 C57 C58 C59 -1.1(5) . . . . ?
C57 C58 C59 C60 0.8(5) . . . . ?
C56 C55 C60 C59 -2.4(6) . . . . ?
C58 C59 C60 C55 1.0(6) . . . . ?
